data_4301165
loop_
_publ_author_name
'Marco W. Bouwkamp'
'Auke Meetsma'

_publ_contact_author_address
;
  Crystal Structure Center, Chemical Physics,
  Zernike Institute for Advanced Materials,
  University of Groningen,
  Nijenborgh 4,
  NL-9747 AG Groningen, The Netherlands.
;
_publ_contact_author_email A.Meetsma@rug.nl
_publ_contact_author_fax '+31 50 3634441'
_publ_contact_author_name
;
  Drs. A. Meetsma
;
_publ_contact_author_phone '+31 50 3634368'
_publ_section_title
;
Pentaarylfullerenes as Noncoordinating Cyclopentadienyl Anions
;
_journal_name_full 'Inorganic Chemistry'
_journal_page_first 8
_journal_page_last 9
_journal_paper_doi 10.1021/ic802034m
_journal_volume 48
_journal_year 2009
_chemical_compound_source 'see text'
_chemical_formula_moiety 'C105 H55, C16 H32 Li O4'
_chemical_formula_sum 'C121 H87 Li O4'
_chemical_formula_weight 1611.96
_chemical_name_systematic ?
_space_group_IT_number 14
_symmetry_cell_setting monoclinic
_symmetry_Int_Tables_number 14
_symmetry_space_group_name_Hall '-P 2yn'
_symmetry_space_group_name_H-M 'P 1 21/n 1'
_atom_sites_solution_hydrogens geom
_atom_sites_solution_primary direct
_atom_sites_solution_secondary direct
_audit_creation_date '2007-08-09  08:40:20'
_audit_creation_method
;
 PLATON <TABLE ACC> option    (version :: 250307)
 SHELXL97-2 & Manual Editing
;
_audit_update_record
;
?

2008-09-24 # Formatted by publCIF
;
_cell_angle_alpha 90
_cell_angle_beta 91.0674(16)
_cell_angle_gamma 90
_cell_formula_units_Z 4
_cell_length_a 14.3757(14)
_cell_length_b 18.0389(18)
_cell_length_c 30.883(3)
_cell_measurement_reflns_used 9980
_cell_measurement_temperature 100(1)
_cell_measurement_theta_max 26.33
_cell_measurement_theta_min 2.46
_cell_volume 8007.2(14)
_computing_cell_refinement 'SAINT-Plus, Version 6.45, (Bruker, 2006)'
_computing_data_collection 'SMART, Version 5.632, (Bruker, 2006)'
_computing_data_reduction SAINT-Plus
_computing_molecular_graphics
;
 PLATON (Spek, 2003)
 PLUTO (Meetsma, 2007)
;
_computing_publication_material 'PLATON (Spek, 2003)'
_computing_structure_refinement 'SHELXL-97 (Sheldrick, 1997)'
_computing_structure_solution
;
 SIR2004 (Burla et al., 2005)
;
_diffrn_ambient_temperature 100(1)
_diffrn_detector_area_resol_mean 66.06
_diffrn_measured_fraction_theta_full 0.998
_diffrn_measured_fraction_theta_max 0.998
_diffrn_measurement_device_type
;
  Bruker Smart Apex; CCD area detector
;
_diffrn_measurement_method '\f and \w scans'
_diffrn_radiation_detector
;
  CCD area-detector
;
_diffrn_radiation_monochromator 'parallel mounted graphite'
_diffrn_radiation_source 'fine focus sealed Siemens Mo tube '
_diffrn_radiation_type MoK\a
_diffrn_radiation_wavelength 0.71073
_diffrn_reflns_av_R_equivalents 0.1081
_diffrn_reflns_av_sigmaI/netI 0.1155
_diffrn_reflns_limit_h_max 16
_diffrn_reflns_limit_h_min -16
_diffrn_reflns_limit_k_max 20
_diffrn_reflns_limit_k_min -20
_diffrn_reflns_limit_l_max 35
_diffrn_reflns_limit_l_min -35
_diffrn_reflns_number 49016
_diffrn_reflns_reduction_process
;
 Intensity data were corrected for Lorentz and polarization
  effects, decay and absorption and reduced to F~o~^2^
  using SAINT-Plus & SADABS (Bruker, 2006).
;
_diffrn_reflns_theta_full 24.11
_diffrn_reflns_theta_max 24.11
_diffrn_reflns_theta_min 2.46
_diffrn_standards_decay_% 0
_diffrn_standards_number 0
_exptl_absorpt_coefficient_mu 0.079
_exptl_absorpt_correction_T_max 0.9828
_exptl_absorpt_correction_T_min 0.9597
_exptl_absorpt_correction_type multi-scan
_exptl_absorpt_process_details '(SADABS, (Bruker, 2006))'
_exptl_crystal_colour red
_exptl_crystal_density_diffrn 1.337
_exptl_crystal_density_method 'not measured'
_exptl_crystal_description block
_exptl_crystal_F_000 3392
_exptl_crystal_size_max 0.39
_exptl_crystal_size_mid 0.32
_exptl_crystal_size_min 0.22
_refine_diff_density_max 0.592
_refine_diff_density_min -0.339
_refine_diff_density_rms 0.060
_refine_ls_extinction_method none
_refine_ls_goodness_of_fit_ref 0.896
_refine_ls_hydrogen_treatment constr
_refine_ls_matrix_type full
_refine_ls_number_parameters 1140
_refine_ls_number_reflns 12730
_refine_ls_number_restraints 0
_refine_ls_restrained_S_all 0.896
_refine_ls_R_factor_all 0.1386
_refine_ls_R_factor_gt 0.0617
_refine_ls_shift/su_max 0.000
_refine_ls_shift/su_mean 0.000
_refine_ls_structure_factor_coef Fsqd
_refine_ls_weighting_details 'calc w=1/[\s^2^(Fo^2^)+(0.0962P)^2^+0.0P] where P=(Fo^2^+2Fc^2^)/3'
_refine_ls_weighting_scheme calc
_refine_ls_wR_factor_gt 0.1517
_refine_ls_wR_factor_ref 0.1841
_reflns_number_gt 6269
_reflns_number_total 12730
_reflns_threshold_expression I>2\s(I)
_cod_duplicate_entry 4301160
_cod_data_source_file ic802034m_si_003.cif
_cod_data_source_block DATNAM
_cod_depositor_comments
;
The following automatic conversions were performed:
'_symmetry_cell_setting' value 'Monoclinic' changed to 'monoclinic'
according to '/home/saulius/struct/CIF-dictionaries/cif_core.dic'
dictionary named 'cif_core.dic' version 2.4.1 from 2010-06-29.

Automatic conversion script
Id: cif_fix_enum 1527 2010-12-29 10:47:43Z saulius 
;
_cod_original_cell_volume 8007.3(14)
_cod_original_sg_symbol_H-M 'P 21/n'
_cod_database_code 4301165
_vrn_publ_code_void_volume 95.1
_vrn_publ_code_frame_time_sec 20.0
_vrn_publ_code_meas_time_hour 12.7

loop_
_symmetry_equiv_pos_site_id
_symmetry_equiv_pos_as_xyz
1 x,y,z
2 1/2-x,1/2+y,1/2-z
3 -x,-y,-z
4 1/2+x,1/2-y,1/2+z

loop_
_atom_site_aniso_label
_atom_site_aniso_U_11
_atom_site_aniso_U_22
_atom_site_aniso_U_33
_atom_site_aniso_U_23
_atom_site_aniso_U_13
_atom_site_aniso_U_12
C2100 0.033(2) 0.045(3) 0.029(2) 0.005(2) 0.0035(19) -0.008(2)
C2101 0.024(2) 0.051(3) 0.029(2) 0.002(2) -0.0010(18) -0.0013(19)
C2102 0.029(2) 0.043(2) 0.023(2) 0.0060(19) -0.0022(18) -0.0039(19)
C2103 0.034(2) 0.052(3) 0.047(3) 0.012(2) 0.006(2) -0.007(2)
C2104 0.034(3) 0.064(3) 0.055(3) 0.017(2) 0.016(2) 0.003(2)
C2105 0.038(3) 0.097(4) 0.062(3) 0.035(3) 0.015(2) 0.008(3)
C21 0.022(2) 0.028(2) 0.0188(19) 0.0002(17) 0.0014(16) 0.0011(17)
C22 0.024(2) 0.031(2) 0.0163(19) -0.0022(17) -0.0003(16) 0.0017(17)
C23 0.019(2) 0.032(2) 0.020(2) 0.0022(18) -0.0005(16) 0.0012(17)
C24 0.021(2) 0.030(2) 0.019(2) -0.0019(17) -0.0005(16) -0.0001(16)
C25 0.0187(19) 0.032(2) 0.021(2) 0.0036(17) 0.0018(16) -0.0019(17)
C26 0.027(2) 0.033(2) 0.019(2) -0.0003(17) 0.0009(17) 0.0012(17)
C27 0.026(2) 0.033(2) 0.021(2) 0.0011(17) -0.0007(17) 0.0028(18)
C28 0.023(2) 0.032(2) 0.020(2) 0.0001(17) -0.0028(16) -0.0002(17)
C29 0.024(2) 0.035(2) 0.0166(19) 0.0002(17) 0.0006(16) -0.0018(17)
C210 0.020(2) 0.032(2) 0.021(2) 0.0001(17) 0.0018(16) -0.0026(17)
C211 0.028(2) 0.030(2) 0.017(2) -0.0043(17) 0.0005(17) 0.0018(18)
C212 0.029(2) 0.031(2) 0.0167(19) -0.0015(17) 0.0009(16) 0.0000(18)
C213 0.025(2) 0.032(2) 0.0166(19) 0.0045(17) 0.0008(16) 0.0003(17)
C214 0.027(2) 0.029(2) 0.0174(19) 0.0071(17) 0.0000(17) -0.0004(17)
C215 0.027(2) 0.025(2) 0.024(2) -0.0045(17) 0.0013(17) -0.0019(17)
C216 0.027(2) 0.033(2) 0.025(2) -0.0061(18) 0.0047(18) -0.0026(18)
C217 0.027(2) 0.042(2) 0.0138(19) -0.0019(18) 0.0061(17) -0.0027(19)
C218 0.023(2) 0.044(2) 0.016(2) 0.0034(18) 0.0064(16) -0.0028(19)
C219 0.021(2) 0.030(2) 0.023(2) 0.0050(17) -0.0006(17) -0.0029(17)
C220 0.023(2) 0.031(2) 0.023(2) -0.0005(17) 0.0002(17) -0.0013(17)
C221 0.028(2) 0.028(2) 0.024(2) -0.0027(17) 0.0051(17) 0.0011(18)
C222 0.033(2) 0.040(2) 0.0148(19) -0.0001(18) 0.0069(17) -0.001(2)
C223 0.029(2) 0.036(2) 0.018(2) 0.0020(18) 0.0060(17) 0.0019(19)
C224 0.029(2) 0.028(2) 0.023(2) 0.0052(17) 0.0008(17) -0.0037(18)
C225 0.030(2) 0.028(2) 0.024(2) -0.0011(17) 0.0020(18) -0.0036(17)
C226 0.030(2) 0.034(2) 0.018(2) -0.0052(18) -0.0030(17) -0.0068(18)
C227 0.029(2) 0.037(2) 0.017(2) -0.0015(18) 0.0004(18) -0.0030(19)
C228 0.030(2) 0.034(2) 0.017(2) 0.0037(18) 0.0004(17) -0.0022(19)
C229 0.028(2) 0.031(2) 0.021(2) 0.0066(17) 0.0011(18) -0.0020(18)
C230 0.030(2) 0.026(2) 0.026(2) 0.0004(17) 0.0022(19) 0.0011(18)
C231 0.033(2) 0.033(2) 0.026(2) -0.0007(18) 0.0094(19) 0.0063(18)
C232 0.029(2) 0.033(2) 0.025(2) -0.0017(18) 0.0091(18) 0.0040(19)
C233 0.030(2) 0.039(2) 0.025(2) 0.0036(19) 0.0069(18) -0.004(2)
C234 0.026(2) 0.031(2) 0.028(2) 0.0052(18) 0.0069(18) -0.0060(18)
C235 0.031(2) 0.032(2) 0.026(2) -0.0017(18) -0.0012(19) -0.0047(18)
C236 0.034(2) 0.035(2) 0.023(2) -0.0045(18) -0.0041(18) -0.0068(19)
C237 0.034(2) 0.045(3) 0.016(2) -0.0007(19) 0.0014(18) -0.008(2)
C238 0.031(2) 0.045(3) 0.016(2) 0.0036(19) -0.0003(17) 0.000(2)
C239 0.028(2) 0.035(2) 0.025(2) 0.0107(18) -0.0052(18) 0.0004(18)
C240 0.025(2) 0.034(2) 0.026(2) 0.0045(18) 0.0001(18) 0.0018(18)
C241 0.025(2) 0.038(2) 0.034(2) 0.0016(19) 0.0030(19) 0.0054(19)
C242 0.021(2) 0.044(3) 0.034(2) 0.001(2) 0.0077(18) 0.0026(19)
C243 0.024(2) 0.043(3) 0.030(2) 0.006(2) 0.0069(18) 0.0014(19)
C244 0.022(2) 0.037(2) 0.032(2) 0.0042(19) 0.0003(18) -0.0085(18)
C245 0.027(2) 0.034(2) 0.033(2) 0.0006(19) -0.0031(18) -0.0072(18)
C246 0.031(2) 0.042(2) 0.022(2) -0.0028(19) -0.0074(18) -0.007(2)
C247 0.031(2) 0.047(3) 0.021(2) 0.0005(19) -0.0074(18) -0.004(2)
C248 0.030(2) 0.042(2) 0.021(2) 0.0071(19) -0.0095(17) -0.007(2)
C249 0.027(2) 0.040(2) 0.025(2) 0.0102(19) -0.0085(18) -0.0002(19)
C250 0.025(2) 0.032(2) 0.037(2) 0.0053(19) 0.0014(19) 0.0062(18)
C251 0.020(2) 0.041(2) 0.038(2) 0.003(2) 0.0019(19) 0.0054(19)
C252 0.022(2) 0.040(2) 0.034(2) 0.008(2) -0.0002(18) -0.0049(18)
C253 0.031(2) 0.044(3) 0.031(2) 0.002(2) -0.0066(19) -0.007(2)
C254 0.031(2) 0.051(3) 0.021(2) 0.0040(19) -0.0099(18) -0.005(2)
C255 0.030(2) 0.039(2) 0.031(2) 0.0073(19) -0.0076(19) 0.006(2)
C256 0.021(2) 0.047(3) 0.040(3) 0.007(2) -0.0002(19) 0.0037(19)
C257 0.018(2) 0.042(3) 0.042(3) 0.003(2) -0.0035(18) -0.0022(18)
C258 0.026(2) 0.049(3) 0.032(2) 0.007(2) -0.0061(18) -0.004(2)
C259 0.027(2) 0.044(3) 0.033(2) 0.008(2) -0.0128(18) -0.0018(19)
C260 0.021(2) 0.042(2) 0.036(2) 0.006(2) -0.0091(18) 0.0024(19)
C261 0.025(2) 0.028(2) 0.024(2) 0.0017(18) 0.0023(17) 0.0020(17)
C262 0.030(2) 0.042(2) 0.027(2) -0.0012(19) -0.0016(19) -0.0025(19)
C263 0.033(2) 0.049(3) 0.023(2) 0.001(2) -0.0021(19) 0.000(2)
C264 0.034(2) 0.036(2) 0.030(2) -0.0034(19) -0.0092(19) 0.002(2)
C265 0.050(3) 0.047(3) 0.032(3) 0.006(2) -0.008(2) -0.017(2)
C266 0.055(3) 0.049(3) 0.024(2) 0.002(2) -0.008(2) -0.013(2)
C267 0.039(3) 0.049(3) 0.038(2) 0.000(2) -0.006(2) -0.005(2)
C268 0.050(3) 0.051(3) 0.050(3) 0.003(2) -0.015(2) -0.010(2)
C269 0.060(3) 0.043(3) 0.055(3) 0.003(2) -0.022(2) -0.012(2)
C270 0.032(2) 0.030(2) 0.021(2) 0.0003(18) 0.0030(18) -0.0014(18)
C271 0.043(3) 0.039(2) 0.023(2) -0.0018(19) -0.0008(19) 0.003(2)
C272 0.041(3) 0.048(3) 0.031(2) 0.004(2) -0.007(2) 0.008(2)
C273 0.050(3) 0.051(3) 0.020(2) 0.001(2) -0.005(2) -0.005(2)
C274 0.053(3) 0.043(3) 0.020(2) -0.0004(19) 0.002(2) 0.003(2)
C275 0.044(3) 0.034(2) 0.023(2) 0.0041(19) 0.002(2) 0.0044(19)
C276 0.064(3) 0.074(3) 0.035(3) 0.000(2) -0.010(2) 0.002(3)
C277 0.080(4) 0.146(6) 0.032(3) -0.008(3) -0.001(3) 0.002(4)
C278 0.060(3) 0.120(5) 0.058(4) -0.011(3) 0.004(3) -0.028(3)
C279 0.026(2) 0.034(2) 0.019(2) -0.0001(17) 0.0017(16) 0.0026(18)
C280 0.034(2) 0.031(2) 0.031(2) 0.0015(19) -0.0006(19) -0.0010(19)
C281 0.029(2) 0.041(3) 0.042(3) 0.003(2) -0.0072(19) 0.001(2)
C282 0.044(3) 0.037(2) 0.034(2) 0.006(2) -0.003(2) 0.005(2)
C283 0.037(3) 0.031(2) 0.036(2) 0.0034(19) 0.000(2) -0.001(2)
C284 0.026(2) 0.033(2) 0.032(2) -0.0011(19) 0.0013(18) -0.0007(19)
C285 0.042(3) 0.048(3) 0.056(3) 0.006(2) -0.002(2) 0.006(2)
C286 0.064(3) 0.058(3) 0.066(3) 0.006(3) 0.004(3) 0.014(3)
C287 0.069(3) 0.064(3) 0.068(3) 0.010(3) 0.015(3) 0.021(3)
C288 0.029(2) 0.031(2) 0.020(2) -0.0025(18) 0.0035(18) -0.0012(18)
C289 0.031(2) 0.043(2) 0.030(2) -0.007(2) 0.0052(18) -0.003(2)
C290 0.046(3) 0.044(3) 0.032(2) -0.011(2) 0.010(2) -0.002(2)
C291 0.027(2) 0.044(2) 0.034(2) -0.003(2) 0.008(2) 0.000(2)
C292 0.029(2) 0.047(3) 0.030(2) -0.004(2) -0.0010(18) 0.004(2)
C293 0.037(2) 0.040(2) 0.024(2) -0.0063(19) 0.0039(19) 0.004(2)
C294 0.037(3) 0.054(3) 0.045(3) -0.013(2) 0.010(2) 0.008(2)
C295 0.040(3) 0.063(3) 0.053(3) -0.006(3) 0.006(2) 0.012(2)
C296 0.071(4) 0.073(4) 0.055(3) 0.003(3) 0.011(3) 0.020(3)
C297 0.031(2) 0.030(2) 0.0167(19) -0.0021(17) 0.0019(17) -0.0057(18)
C298 0.027(2) 0.042(2) 0.026(2) 0.0034(19) -0.0003(18) 0.0017(19)
C299 0.034(2) 0.045(3) 0.028(2) 0.0100(19) 0.0051(19) -0.001(2)
O11 0.053(2) 0.078(2) 0.0365(18) 0.0013(16) -0.0010(15) 0.0255(17)
O12 0.0498(19) 0.0524(19) 0.057(2) 0.0232(16) 0.0169(15) 0.0099(15)
O13 0.053(2) 0.089(2) 0.0335(18) -0.0028(17) 0.0061(15) -0.0007(18)
O14 0.066(2) 0.117(3) 0.039(2) -0.013(2) 0.0030(17) 0.002(2)
C11 0.062(3) 0.086(4) 0.052(3) -0.009(3) -0.002(3) 0.033(3)
C12 0.046(3) 0.095(4) 0.061(3) -0.020(3) -0.013(3) 0.019(3)
C13 0.044(3) 0.049(3) 0.039(3) 0.002(2) -0.005(2) -0.007(2)
C14 0.046(3) 0.057(3) 0.025(2) -0.003(2) 0.002(2) -0.001(2)
C15 0.051(3) 0.050(3) 0.052(3) 0.006(2) 0.023(2) 0.001(2)
C16 0.049(3) 0.075(4) 0.070(3) 0.022(3) 0.011(3) 0.002(3)
C17 0.058(3) 0.063(3) 0.041(3) 0.005(2) 0.006(2) 0.012(3)
C18 0.058(3) 0.054(3) 0.067(3) 0.027(3) 0.009(3) 0.005(3)
C19 0.064(3) 0.063(3) 0.029(3) 0.004(2) 0.010(2) 0.009(3)
C110 0.082(4) 0.056(3) 0.066(4) 0.015(3) 0.038(3) 0.017(3)
C111 0.063(4) 0.057(3) 0.091(4) -0.003(3) 0.005(3) 0.006(3)
C112 0.097(5) 0.117(5) 0.062(4) 0.011(4) -0.004(4) -0.015(4)
C113 0.089(4) 0.059(3) 0.068(4) 0.010(3) 0.006(3) 0.012(3)
C114 0.113(6) 0.078(4) 0.130(6) 0.004(4) -0.054(5) -0.028(4)
C115 0.264(12) 0.235(11) 0.197(10) 0.156(9) -0.177(9) -0.177(10)
C116 0.132(6) 0.227(9) 0.037(4) -0.026(5) 0.002(4) -0.023(6)
Li1 0.049(5) 0.085(6) 0.042(4) 0.021(4) -0.001(4) 0.015(4)

loop_
_atom_site_label
_atom_site_type_symbol
_atom_site_thermal_displace_type
_atom_site_fract_x
_atom_site_fract_y
_atom_site_fract_z
_atom_site_occupancy
_atom_site_U_iso_or_equiv
_atom_site_calc_flag
_atom_site_refinement_flags
O11 O Uani 0.5088(2) 0.22143(17) 0.28736(9) 1.000 0.0559(11) . .
O12 O Uani 0.65481(19) 0.11181(15) 0.32454(9) 1.000 0.0529(11) . .
O13 O Uani 0.4710(2) 0.12666(18) 0.37179(9) 1.000 0.0584(11) . .
O14 O Uani 0.6102(2) 0.2680(2) 0.36603(10) 1.000 0.0740(14) . .
C11 C Uani 0.4402(3) 0.2801(3) 0.28901(15) 1.000 0.0667(19) . .
C12 C Uani 0.3702(3) 0.2594(3) 0.25530(15) 1.000 0.0675(19) . .
C13 C Uani 0.4254(3) 0.2181(2) 0.22090(13) 1.000 0.0441(17) . .
C14 C Uani 0.5193(3) 0.2022(2) 0.24231(12) 1.000 0.0427(16) . .
C15 C Uani 0.7386(3) 0.1320(2) 0.30400(14) 1.000 0.0507(17) . .
C16 C Uani 0.8163(3) 0.0924(3) 0.32631(16) 1.000 0.0645(19) . .
C17 C Uani 0.7694(3) 0.0392(3) 0.35775(14) 1.000 0.0539(17) . .
C18 C Uani 0.6714(3) 0.0386(3) 0.34140(15) 1.000 0.0596(17) . .
C19 C Uani 0.4540(3) 0.1266(3) 0.41716(13) 1.000 0.0519(17) . .
C110 C Uani 0.3842(3) 0.0657(3) 0.42487(16) 1.000 0.068(2) . .
C111 C Uani 0.3318(3) 0.0612(3) 0.38174(18) 1.000 0.070(2) . .
C112 C Uani 0.4036(4) 0.0821(4) 0.34990(18) 1.000 0.092(3) . .
C113 C Uani 0.6572(4) 0.3271(3) 0.34220(17) 1.000 0.072(2) . .
C114 C Uani 0.7559(5) 0.3276(3) 0.3584(2) 1.000 0.108(3) . .
C115 C Uani 0.7437(8) 0.2949(5) 0.4034(3) 1.000 0.234(6) . .
C116 C Uani 0.6540(5) 0.2683(5) 0.40783(18) 1.000 0.132(4) . .
Li1 Li Uani 0.5601(5) 0.1804(5) 0.3393(2) 1.000 0.059(3) . .
H11 H Uiso 0.46852 0.32870 0.28247 1.000 0.0801 . .
H11' H Uiso 0.41165 0.28242 0.31791 1.000 0.0801 . .
H12 H Uiso 0.34003 0.30404 0.24282 1.000 0.0809 . .
H12' H Uiso 0.32168 0.22693 0.26752 1.000 0.0809 . .
H13 H Uiso 0.39372 0.17135 0.21247 1.000 0.0529 . .
H13' H Uiso 0.43272 0.24913 0.19476 1.000 0.0529 . .
H14 H Uiso 0.53575 0.14914 0.23929 1.000 0.0512 . .
H14' H Uiso 0.56859 0.23254 0.22909 1.000 0.0512 . .
H15 H Uiso 0.74822 0.18625 0.30599 1.000 0.0606 . .
H15' H Uiso 0.73564 0.11795 0.27302 1.000 0.0606 . .
H16 H Uiso 0.85712 0.12775 0.34217 1.000 0.0774 . .
H16' H Uiso 0.85402 0.06476 0.30523 1.000 0.0774 . .
H17 H Uiso 0.79742 -0.01091 0.35648 1.000 0.0643 . .
H17' H Uiso 0.77367 0.05777 0.38788 1.000 0.0643 . .
H18 H Uiso 0.66290 0.00088 0.31836 1.000 0.0711 . .
H18' H Uiso 0.62826 0.02738 0.36514 1.000 0.0711 . .
H19 H Uiso 0.42866 0.17508 0.42627 1.000 0.0623 . .
H19' H Uiso 0.51229 0.11698 0.43376 1.000 0.0623 . .
H110 H Uiso 0.34191 0.07872 0.44864 1.000 0.0811 . .
H110' H Uiso 0.41558 0.01819 0.43186 1.000 0.0811 . .
H111 H Uiso 0.30832 0.01037 0.37626 1.000 0.0844 . .
H111' H Uiso 0.27882 0.09625 0.38077 1.000 0.0844 . .
H112 H Uiso 0.43323 0.03711 0.33807 1.000 0.1102 . .
H112' H Uiso 0.37469 0.11016 0.32560 1.000 0.1102 . .
H113 H Uiso 0.62731 0.37551 0.34767 1.000 0.0864 . .
H113' H Uiso 0.65452 0.31703 0.31068 1.000 0.0864 . .
H114 H Uiso 0.78151 0.37849 0.35970 1.000 0.1295 . .
H114' H Uiso 0.79617 0.29611 0.34037 1.000 0.1295 . .
H115 H Uiso 0.78872 0.25410 0.40815 1.000 0.2810 . .
H115' H Uiso 0.75628 0.33355 0.42556 1.000 0.2810 . .
H116 H Uiso 0.61896 0.30046 0.42775 1.000 0.1582 . .
H116' H Uiso 0.65559 0.21751 0.41993 1.000 0.1582 . .
C21 C Uani 0.7906(2) 0.14556(19) 0.07214(10) 1.000 0.0229(11) . .
C22 C Uani 0.8159(2) 0.20959(19) 0.04938(11) 1.000 0.0238(11) . .
C23 C Uani 0.8051(2) 0.27121(19) 0.07710(11) 1.000 0.0237(12) . .
C24 C Uani 0.7746(2) 0.24443(19) 0.11732(11) 1.000 0.0233(12) . .
C25 C Uani 0.7640(2) 0.16688(19) 0.11435(11) 1.000 0.0239(11) . .
C26 C Uani 0.8192(2) 0.06782(19) 0.06018(11) 1.000 0.0263(12) . .
C27 C Uani 0.8762(2) 0.20921(19) 0.00967(11) 1.000 0.0267(12) . .
C28 C Uani 0.8537(2) 0.34498(19) 0.07134(11) 1.000 0.0250(12) . .
C29 C Uani 0.7827(2) 0.28677(19) 0.15937(11) 1.000 0.0252(11) . .
C210 C Uani 0.7626(2) 0.11480(19) 0.15259(11) 1.000 0.0243(12) . .
C211 C Uani 0.9109(2) 0.07584(19) 0.03442(10) 1.000 0.0250(12) . .
C212 C Uani 0.9358(2) 0.13835(19) 0.01248(11) 1.000 0.0256(11) . .
C213 C Uani 0.9524(2) 0.26914(19) 0.01766(11) 1.000 0.0245(11) . .
C214 C Uani 0.9425(2) 0.32869(19) 0.04525(11) 1.000 0.0245(11) . .
C215 C Uani 0.8980(2) 0.36510(19) 0.11569(11) 1.000 0.0253(12) . .
C216 C Uani 0.8667(2) 0.33966(19) 0.15493(11) 1.000 0.0283(12) . .
C217 C Uani 0.8228(2) 0.2311(2) 0.19380(11) 1.000 0.0275(11) . .
C218 C Uani 0.8137(2) 0.1551(2) 0.19025(10) 1.000 0.0276(12) . .
C219 C Uani 0.8329(2) 0.05227(19) 0.14330(11) 1.000 0.0247(12) . .
C220 C Uani 0.8573(2) 0.03124(19) 0.10202(11) 1.000 0.0257(12) . .
C221 C Uani 0.9819(2) 0.02988(19) 0.05402(11) 1.000 0.0266(12) . .
C222 C Uani 1.0327(3) 0.1564(2) 0.00897(11) 1.000 0.0292(11) . .
C223 C Uani 1.0426(3) 0.2374(2) 0.01218(11) 1.000 0.0276(12) . .
C224 C Uani 1.0224(2) 0.35800(19) 0.06771(11) 1.000 0.0267(12) . .
C225 C Uani 0.9955(2) 0.38033(19) 0.11077(11) 1.000 0.0273(12) . .
C226 C Uani 0.9316(3) 0.3287(2) 0.19031(11) 1.000 0.0274(12) . .
C227 C Uani 0.9051(3) 0.2619(2) 0.21377(11) 1.000 0.0277(12) . .
C228 C Uani 0.8874(3) 0.1085(2) 0.20720(11) 1.000 0.0270(12) . .
C229 C Uani 0.8981(2) 0.04587(19) 0.17850(11) 1.000 0.0267(12) . .
C230 C Uani 0.9495(3) 0.00198(19) 0.09547(11) 1.000 0.0273(12) . .
C231 C Uani 1.0765(3) 0.0455(2) 0.04930(11) 1.000 0.0306(12) . .
C232 C Uani 1.1030(3) 0.1113(2) 0.02579(11) 1.000 0.0289(12) . .
C233 C Uani 1.1222(3) 0.2675(2) 0.03226(11) 1.000 0.0313(12) . .
C234 C Uani 1.1118(2) 0.3298(2) 0.06081(11) 1.000 0.0283(12) . .
C235 C Uani 1.0585(3) 0.3737(2) 0.14525(11) 1.000 0.0297(12) . .
C236 C Uani 1.0261(3) 0.3461(2) 0.18636(11) 1.000 0.0307(12) . .
C237 C Uani 0.9745(3) 0.2171(2) 0.23221(11) 1.000 0.0317(14) . .
C238 C Uani 0.9648(3) 0.1376(2) 0.22899(11) 1.000 0.0307(14) . .
C239 C Uani 0.9861(2) 0.0141(2) 0.17260(11) 1.000 0.0294(12) . .
C240 C Uani 1.0122(2) -0.0085(2) 0.12990(11) 1.000 0.0283(12) . .
C241 C Uani 1.1415(2) 0.0363(2) 0.08582(12) 1.000 0.0323(12) . .
C242 C Uani 1.1841(2) 0.1434(2) 0.04737(12) 1.000 0.0329(14) . .
C243 C Uani 1.1943(3) 0.2194(2) 0.05091(12) 1.000 0.0323(14) . .
C244 C Uani 1.1767(2) 0.3213(2) 0.09690(12) 1.000 0.0303(12) . .
C245 C Uani 1.1510(3) 0.3422(2) 0.13825(12) 1.000 0.0314(12) . .
C246 C Uani 1.0973(3) 0.2984(2) 0.20484(11) 1.000 0.0318(12) . .
C247 C Uani 1.0723(3) 0.2346(2) 0.22728(11) 1.000 0.0331(14) . .
C248 C Uani 1.0566(3) 0.1063(2) 0.22198(11) 1.000 0.0311(12) . .
C249 C Uani 1.0673(2) 0.0457(2) 0.19453(11) 1.000 0.0308(12) . .
C250 C Uani 1.1102(2) 0.0103(2) 0.12509(12) 1.000 0.0313(12) . .
C251 C Uani 1.2076(2) 0.0966(2) 0.08445(12) 1.000 0.0330(12) . .
C252 C Uani 1.2278(2) 0.2527(2) 0.09060(12) 1.000 0.0320(12) . .
C253 C Uani 1.1748(3) 0.2959(2) 0.17524(12) 1.000 0.0354(14) . .
C254 C Uani 1.1229(3) 0.1665(2) 0.22121(11) 1.000 0.0345(14) . .
C255 C Uani 1.1440(3) 0.0427(2) 0.16497(12) 1.000 0.0334(12) . .
C256 C Uani 1.2416(2) 0.1281(2) 0.12288(13) 1.000 0.0360(16) . .
C257 C Uani 1.2508(2) 0.2083(2) 0.12629(13) 1.000 0.0341(16) . .
C258 C Uani 1.2241(3) 0.2302(2) 0.16915(12) 1.000 0.0358(14) . .
C259 C Uani 1.1974(3) 0.1638(2) 0.19265(12) 1.000 0.0348(14) . .
C260 C Uani 1.2082(2) 0.1014(2) 0.16426(12) 1.000 0.0331(12) . .
C261 C Uani 0.7422(2) 0.02384(19) 0.03674(11) 1.000 0.0256(12) . .
C262 C Uani 0.7205(3) 0.0352(2) -0.00628(12) 1.000 0.0330(12) . .
C263 C Uani 0.6509(3) -0.0035(2) -0.02700(12) 1.000 0.0350(14) . .
C264 C Uani 0.5994(3) -0.0573(2) -0.00617(12) 1.000 0.0335(12) . .
C265 C Uani 0.6170(3) -0.0660(2) 0.03766(13) 1.000 0.0431(17) . .
C266 C Uani 0.6878(3) -0.0260(2) 0.05875(12) 1.000 0.0428(16) . .
C267 C Uani 0.5299(3) -0.1050(2) -0.03117(13) 1.000 0.0421(16) . .
C268 C Uani 0.4927(3) -0.1710(2) -0.00806(14) 1.000 0.0505(17) . .
C269 C Uani 0.4442(3) -0.2259(2) -0.03783(14) 1.000 0.0530(17) . .
C270 C Uani 0.8238(3) 0.2182(2) -0.03363(11) 1.000 0.0276(12) . .
C271 C Uani 0.7523(3) 0.2695(2) -0.03719(12) 1.000 0.0350(14) . .
C272 C Uani 0.7018(3) 0.2781(2) -0.07589(12) 1.000 0.0401(16) . .
C273 C Uani 0.7211(3) 0.2342(2) -0.11196(12) 1.000 0.0404(16) . .
C274 C Uani 0.7921(3) 0.1834(2) -0.10822(12) 1.000 0.0387(16) . .
C275 C Uani 0.8442(3) 0.1758(2) -0.07000(11) 1.000 0.0337(14) . .
C276 C Uani 0.6645(3) 0.2421(3) -0.15394(14) 1.000 0.0578(17) . .
C277 C Uani 0.5628(4) 0.2440(4) -0.14815(16) 1.000 0.086(3) . .
C278 C Uani 0.5261(3) 0.1809(3) -0.12510(16) 1.000 0.079(2) . .
C279 C Uani 0.7982(2) 0.40967(19) 0.05190(11) 1.000 0.0263(12) . .
C280 C Uani 0.7028(3) 0.4058(2) 0.04535(11) 1.000 0.0320(12) . .
C281 C Uani 0.6536(3) 0.4637(2) 0.02466(12) 1.000 0.0374(16) . .
C282 C Uani 0.7001(3) 0.5262(2) 0.01004(12) 1.000 0.0384(14) . .
C283 C Uani 0.7950(3) 0.5307(2) 0.01850(12) 1.000 0.0347(14) . .
C284 C Uani 0.8432(3) 0.4742(2) 0.03874(11) 1.000 0.0303(12) . .
C285 C Uani 0.6500(3) 0.5876(2) -0.01478(14) 1.000 0.0487(17) . .
C286 C Uani 0.6379(3) 0.6569(3) 0.01124(15) 1.000 0.0626(17) . .
C287 C Uani 0.5717(3) 0.6474(3) 0.04680(15) 1.000 0.0668(17) . .
C288 C Uani 0.6925(3) 0.32627(19) 0.17233(11) 1.000 0.0266(12) . .
C289 C Uani 0.6871(3) 0.3718(2) 0.20899(12) 1.000 0.0346(12) . .
C290 C Uani 0.6044(3) 0.4096(2) 0.21756(12) 1.000 0.0406(16) . .
C291 C Uani 0.5262(3) 0.4033(2) 0.19056(12) 1.000 0.0349(12) . .
C292 C Uani 0.5319(3) 0.3573(2) 0.15504(12) 1.000 0.0354(14) . .
C293 C Uani 0.6134(3) 0.3192(2) 0.14588(12) 1.000 0.0336(12) . .
C294 C Uani 0.4374(3) 0.4469(2) 0.19863(13) 1.000 0.0452(17) . .
C295 C Uani 0.4310(3) 0.5211(3) 0.17558(14) 1.000 0.0519(17) . .
C296 C Uani 0.4327(3) 0.5166(3) 0.12664(14) 1.000 0.066(2) . .
C297 C Uani 0.6684(2) 0.08128(19) 0.16537(11) 1.000 0.0259(11) . .
C298 C Uani 0.6657(3) 0.0276(2) 0.19818(11) 1.000 0.0317(12) . .
C299 C Uani 0.5830(3) -0.0069(2) 0.20883(12) 1.000 0.0356(14) . .
C2100 C Uani 0.5003(3) 0.0112(2) 0.18769(12) 1.000 0.0356(14) . .
C2101 C Uani 0.5029(3) 0.0640(2) 0.15557(12) 1.000 0.0347(14) . .
C2102 C Uani 0.5858(3) 0.0991(2) 0.14441(11) 1.000 0.0317(12) . .
C2103 C Uani 0.4099(3) -0.0252(2) 0.20112(13) 1.000 0.0443(16) . .
C2104 C Uani 0.3760(3) 0.0033(2) 0.24451(14) 1.000 0.0508(17) . .
C2105 C Uani 0.2860(3) -0.0336(3) 0.25816(15) 1.000 0.0655(19) . .
H262 H Uiso 0.75479 0.07079 -0.02206 1.000 0.0393 . .
H263 H Uiso 0.63750 0.00687 -0.05663 1.000 0.0417 . .
H265 H Uiso 0.58039 -0.09969 0.05374 1.000 0.0521 . .
H266 H Uiso 0.69874 -0.03333 0.08888 1.000 0.0511 . .
H267 H Uiso 0.47662 -0.07329 -0.04005 1.000 0.0503 . .
H267' H Uiso 0.55979 -0.12240 -0.05793 1.000 0.0503 . .
H268 H Uiso 0.44827 -0.15402 0.01397 1.000 0.0608 . .
H268' H Uiso 0.54470 -0.19632 0.00730 1.000 0.0608 . .
H269 H Uiso 0.39063 -0.20192 -0.05206 1.000 0.0793 . .
H269' H Uiso 0.42292 -0.26838 -0.02092 1.000 0.0793 . .
H269" H Uiso 0.48766 -0.24287 -0.05980 1.000 0.0793 . .
H271 H Uiso 0.73740 0.29927 -0.01290 1.000 0.0417 . .
H272 H Uiso 0.65376 0.31419 -0.07776 1.000 0.0481 . .
H274 H Uiso 0.80589 0.15271 -0.13227 1.000 0.0463 . .
H275 H Uiso 0.89421 0.14131 -0.06869 1.000 0.0405 . .
H276 H Uiso 0.68364 0.28824 -0.16863 1.000 0.0693 . .
H276' H Uiso 0.67969 0.20006 -0.17320 1.000 0.0693 . .
H277 H Uiso 0.54668 0.28967 -0.13221 1.000 0.1030 . .
H277' H Uiso 0.53189 0.24662 -0.17703 1.000 0.1030 . .
H278 H Uiso 0.55101 0.13506 -0.13741 1.000 0.1188 . .
H278' H Uiso 0.45808 0.18059 -0.12786 1.000 0.1188 . .
H278" H Uiso 0.54438 0.18421 -0.09444 1.000 0.1188 . .
H280 H Uiso 0.66992 0.36333 0.05498 1.000 0.0389 . .
H281 H Uiso 0.58810 0.45998 0.02065 1.000 0.0452 . .
H283 H Uiso 0.82764 0.57404 0.01011 1.000 0.0416 . .
H284 H Uiso 0.90827 0.47913 0.04383 1.000 0.0364 . .
H285 H Uiso 0.68570 0.59963 -0.04099 1.000 0.0585 . .
H285' H Uiso 0.58804 0.56946 -0.02438 1.000 0.0585 . .
H286 H Uiso 0.69905 0.67209 0.02355 1.000 0.0752 . .
H286' H Uiso 0.61545 0.69703 -0.00812 1.000 0.0752 . .
H287 H Uiso 0.50974 0.63651 0.03470 1.000 0.1002 . .
H287' H Uiso 0.56933 0.69314 0.06389 1.000 0.1002 . .
H287" H Uiso 0.59221 0.60635 0.06544 1.000 0.1002 . .
H289 H Uiso 0.73942 0.37699 0.22797 1.000 0.0416 . .
H290 H Uiso 0.60163 0.44032 0.24248 1.000 0.0483 . .
H292 H Uiso 0.47901 0.35142 0.13645 1.000 0.0424 . .
H293 H Uiso 0.61520 0.28796 0.12116 1.000 0.0401 . .
H294 H Uiso 0.38349 0.41615 0.18937 1.000 0.0544 . .
H294' H Uiso 0.43237 0.45546 0.23016 1.000 0.0544 . .
H295 H Uiso 0.37275 0.54595 0.18410 1.000 0.0621 . .
H295' H Uiso 0.48357 0.55251 0.18566 1.000 0.0621 . .
H296 H Uiso 0.49314 0.49757 0.11761 1.000 0.0992 . .
H296' H Uiso 0.42265 0.56610 0.11434 1.000 0.0992 . .
H296" H Uiso 0.38327 0.48321 0.11630 1.000 0.0992 . .
H298 H Uiso 0.72144 0.01460 0.21334 1.000 0.0380 . .
H299 H Uiso 0.58315 -0.04340 0.23098 1.000 0.0426 . .
H2101 H Uiso 0.44695 0.07702 0.14061 1.000 0.0419 . .
H2102 H Uiso 0.58518 0.13546 0.12218 1.000 0.0378 . .
H2103 H Uiso 0.41925 -0.07947 0.20301 1.000 0.0530 . .
H2103' H Uiso 0.36146 -0.01566 0.17859 1.000 0.0530 . .
H2104 H Uiso 0.42465 -0.00581 0.26698 1.000 0.0608 . .
H2104' H Uiso 0.36604 0.05750 0.24253 1.000 0.0608 . .
H2105 H Uiso 0.23712 -0.02392 0.23632 1.000 0.0980 . .
H2105' H Uiso 0.26704 -0.01350 0.28612 1.000 0.0980 . .
H2105" H Uiso 0.29573 -0.08720 0.26081 1.000 0.0980 . .

loop_
_atom_type_symbol
_atom_type_description
_atom_type_scat_dispersion_real
_atom_type_scat_dispersion_imag
_atom_type_scat_source
O O 0.0106 0.0060 'International Tables Vol C Tables 4.2.6.8 and 6.1.1.4'
Li Li -0.0003 0.0001 'International Tables Vol C Tables 4.2.6.8 and 6.1.1.4'
H H 0.0000 0.0000 'International Tables Vol C Tables 4.2.6.8 and 6.1.1.4'
C C 0.0033 0.0016 'International Tables Vol C Tables 4.2.6.8 and 6.1.1.4'

loop_
_geom_angle_atom_site_label_1
_geom_angle_atom_site_label_2
_geom_angle_atom_site_label_3
_geom_angle
_geom_angle_site_symmetry_1
_geom_angle_site_symmetry_2
_geom_angle_site_symmetry_3
_geom_angle_publ_flag
C14 O11 Li1 132.3(3) . . . yes
C11 O11 C14 107.0(3) . . . yes
C11 O11 Li1 120.5(3) . . . yes
C18 O12 Li1 128.7(3) . . . yes
C15 O12 Li1 123.9(3) . . . yes
C15 O12 C18 105.1(3) . . . yes
C19 O13 C112 109.8(4) . . . yes
C19 O13 Li1 130.3(3) . . . yes
C112 O13 Li1 119.8(4) . . . yes
C113 O14 Li1 123.8(3) . . . yes
C113 O14 C116 104.6(4) . . . yes
C116 O14 Li1 123.3(5) . . . yes
C2103 C2100 C299 120.0(3) . . . no
C2101 C2100 C299 117.9(4) . . . no
C2101 C2100 C2103 122.0(4) . . . no
C2100 C2101 C2102 121.7(4) . . . no
C2101 C2102 C297 120.6(3) . . . no
C2100 C2103 C2104 112.5(3) . . . no
C2103 C2104 C2105 112.6(3) . . . no
C25 C21 C26 123.8(3) . . . no
C22 C21 C26 124.6(3) . . . no
C22 C21 C25 108.3(3) . . . no
C21 C22 C23 108.2(3) . . . no
C21 C22 C27 124.0(3) . . . no
C23 C22 C27 124.4(3) . . . no
C22 C23 C24 107.7(3) . . . no
C24 C23 C28 123.8(3) . . . no
C22 C23 C28 124.3(3) . . . no
C23 C24 C25 108.5(3) . . . no
C23 C24 C29 124.4(3) . . . no
C25 C24 C29 124.4(3) . . . no
C21 C25 C24 107.4(3) . . . no
C21 C25 C210 123.9(3) . . . no
C24 C25 C210 124.7(3) . . . no
C21 C26 C261 113.5(2) . . . no
C211 C26 C220 100.2(2) . . . no
C21 C26 C220 106.7(3) . . . no
C21 C26 C211 106.0(3) . . . no
C211 C26 C261 114.7(3) . . . no
C220 C26 C261 114.6(3) . . . no
C22 C27 C213 106.3(3) . . . no
C212 C27 C270 113.7(3) . . . no
C22 C27 C270 115.3(3) . . . no
C212 C27 C213 100.3(2) . . . no
C22 C27 C212 106.5(3) . . . no
C213 C27 C270 113.5(3) . . . no
C214 C28 C279 111.7(3) . . . no
C23 C28 C214 106.3(3) . . . no
C23 C28 C215 106.6(3) . . . no
C215 C28 C279 111.9(3) . . . no
C214 C28 C215 100.1(2) . . . no
C23 C28 C279 118.5(2) . . . no
C24 C29 C217 106.4(3) . . . no
C24 C29 C216 106.5(3) . . . no
C24 C29 C288 114.0(3) . . . no
C216 C29 C217 100.2(2) . . . no
C216 C29 C288 113.6(3) . . . no
C217 C29 C288 115.0(3) . . . no
C2100 C2101 H2101 119.00 . . . no
C2102 C2101 H2101 119.00 . . . no
C297 C2102 H2102 120.00 . . . no
C2101 C2102 H2102 120.00 . . . no
C2104 C2103 H2103 109.00 . . . no
C2100 C2103 H2103' 109.00 . . . no
C2100 C2103 H2103 109.00 . . . no
C2104 C2103 H2103' 109.00 . . . no
H2103 C2103 H2103' 108.00 . . . no
C2103 C2104 H2104 109.00 . . . no
C2105 C2104 H2104' 109.00 . . . no
H2104 C2104 H2104' 108.00 . . . no
C2105 C2104 H2104 109.00 . . . no
C2103 C2104 H2104' 109.00 . . . no
C2104 C2105 H2105' 110.00 . . . no
C2104 C2105 H2105 109.00 . . . no
H2105 C2105 H2105" 109.00 . . . no
C2104 C2105 H2105" 110.00 . . . no
H2105 C2105 H2105' 109.00 . . . no
H2105' C2105 H2105" 109.00 . . . no
C25 C210 C219 106.9(3) . . . no
C25 C210 C297 118.0(3) . . . no
C25 C210 C218 106.4(3) . . . no
C218 C210 C297 113.5(3) . . . no
C219 C210 C297 110.0(3) . . . no
C218 C210 C219 100.4(2) . . . no
C212 C211 C221 119.6(3) . . . no
C26 C211 C221 109.4(3) . . . no
O11 C11 C12 104.2(4) . . . yes
C26 C211 C212 124.2(3) . . . no
C27 C212 C222 110.3(3) . . . no
C211 C212 C222 119.2(3) . . . no
C11 C12 C13 104.8(4) . . . no
C27 C212 C211 124.2(3) . . . no
C27 C213 C214 124.0(3) . . . no
C214 C213 C223 119.3(3) . . . no
C12 C13 C14 104.9(3) . . . no
C27 C213 C223 109.9(3) . . . no
C28 C214 C213 124.3(3) . . . no
C28 C214 C224 109.8(3) . . . no
C213 C214 C224 119.7(3) . . . no
O11 C14 C13 105.4(3) . . . yes
C216 C215 C225 119.4(3) . . . no
C28 C215 C225 109.8(3) . . . no
C28 C215 C216 124.5(3) . . . no
O12 C15 C16 107.9(3) . . . yes
C29 C216 C215 123.4(3) . . . no
C29 C216 C226 110.2(3) . . . no
C215 C216 C226 119.7(3) . . . no
C15 C16 C17 105.1(3) . . . no
C16 C17 C18 102.4(4) . . . no
C29 C217 C218 123.4(3) . . . no
C29 C217 C227 109.5(3) . . . no
C218 C217 C227 119.6(3) . . . no
O12 C18 C17 105.4(4) . . . yes
C217 C218 C228 118.8(3) . . . no
C210 C218 C217 124.7(3) . . . no
C210 C218 C228 109.5(3) . . . no
O13 C19 C110 106.4(4) . . . yes
C220 C219 C229 120.4(3) . . . no
C210 C219 C220 123.4(3) . . . no
C210 C219 C229 109.9(3) . . . no
C219 C220 C230 118.6(3) . . . no
C26 C220 C219 124.3(3) . . . no
C26 C220 C230 110.6(3) . . . no
C230 C221 C231 119.2(3) . . . no
C211 C221 C230 109.4(3) . . . no
C211 C221 C231 121.5(3) . . . no
C212 C222 C223 108.2(3) . . . no
C223 C222 C232 119.2(4) . . . no
C212 C222 C232 122.6(3) . . . no
C213 C223 C222 108.6(3) . . . no
C222 C223 C233 119.5(3) . . . no
C213 C223 C233 121.8(3) . . . no
C225 C224 C234 120.1(3) . . . no
C214 C224 C225 108.8(3) . . . no
C214 C224 C234 121.4(3) . . . no
C215 C225 C224 108.7(3) . . . no
C215 C225 C235 121.6(3) . . . no
C224 C225 C235 119.9(3) . . . no
C216 C226 C236 121.3(3) . . . no
C227 C226 C236 119.4(4) . . . no
C216 C226 C227 108.6(3) . . . no
C217 C227 C237 121.9(3) . . . no
C226 C227 C237 119.3(4) . . . no
C217 C227 C226 109.1(3) . . . no
C218 C228 C238 122.0(3) . . . no
C229 C228 C238 119.9(4) . . . no
C218 C228 C229 108.6(3) . . . no
C219 C229 C239 121.0(3) . . . no
C228 C229 C239 120.3(3) . . . no
C219 C229 C228 109.1(3) . . . no
C220 C230 C221 107.8(3) . . . no
C220 C230 C240 121.7(3) . . . no
C221 C230 C240 120.2(3) . . . no
C232 C231 C241 108.1(3) . . . no
C221 C231 C241 120.4(3) . . . no
C221 C231 C232 118.9(3) . . . no
C231 C232 C242 108.3(3) . . . no
C222 C232 C242 120.7(3) . . . no
C222 C232 C231 118.1(4) . . . no
C223 C233 C243 120.8(3) . . . no
C223 C233 C234 118.8(3) . . . no
C234 C233 C243 107.7(3) . . . no
C233 C234 C244 108.4(3) . . . no
C224 C234 C233 118.9(3) . . . no
C224 C234 C244 120.0(3) . . . no
C225 C235 C245 120.0(3) . . . no
C236 C235 C245 107.7(3) . . . no
C225 C235 C236 119.0(4) . . . no
C235 C236 C246 108.3(3) . . . no
C226 C236 C235 118.8(3) . . . no
C226 C236 C246 120.8(3) . . . no
C227 C237 C238 118.6(4) . . . no
C227 C237 C247 121.1(3) . . . no
C238 C237 C247 107.5(3) . . . no
C237 C238 C248 108.0(3) . . . no
C228 C238 C237 118.9(4) . . . no
C228 C238 C248 120.0(3) . . . no
C240 C239 C249 108.5(3) . . . no
C229 C239 C249 119.8(3) . . . no
C229 C239 C240 119.1(3) . . . no
C230 C240 C239 119.0(3) . . . no
C239 C240 C250 107.3(3) . . . no
C230 C240 C250 120.2(3) . . . no
C250 C241 C251 120.4(3) . . . no
C231 C241 C251 107.7(3) . . . no
C231 C241 C250 120.1(3) . . . no
C232 C242 C251 107.6(3) . . . no
C243 C242 C251 119.3(3) . . . no
C232 C242 C243 121.0(3) . . . no
C242 C243 C252 120.9(3) . . . no
C233 C243 C242 118.9(3) . . . no
C233 C243 C252 108.1(3) . . . no
C245 C244 C252 119.9(3) . . . no
C234 C244 C252 107.9(3) . . . no
C234 C244 C245 120.0(3) . . . no
C235 C245 C244 119.9(3) . . . no
C244 C245 C253 120.3(3) . . . no
C235 C245 C253 108.0(3) . . . no
C236 C246 C253 108.4(3) . . . no
C236 C246 C247 120.0(4) . . . no
C247 C246 C253 119.6(3) . . . no
C246 C247 C254 120.2(4) . . . no
C237 C247 C246 119.4(4) . . . no
C237 C247 C254 108.7(3) . . . no
C238 C248 C254 108.1(3) . . . no
C249 C248 C254 119.9(3) . . . no
C238 C248 C249 120.4(3) . . . no
C239 C249 C248 119.6(3) . . . no
C239 C249 C255 107.8(3) . . . no
C248 C249 C255 120.5(3) . . . no
C240 C250 C241 119.9(3) . . . no
C241 C250 C255 120.2(3) . . . no
C240 C250 C255 108.6(3) . . . no
C241 C251 C242 108.4(3) . . . no
C241 C251 C256 120.1(3) . . . no
C242 C251 C256 120.3(3) . . . no
C244 C252 C257 119.7(3) . . . no
C243 C252 C257 120.2(3) . . . no
C243 C252 C244 107.9(3) . . . no
C246 C253 C258 120.5(3) . . . no
C245 C253 C246 107.7(3) . . . no
C245 C253 C258 119.7(3) . . . no
C248 C254 C259 119.8(3) . . . no
C247 C254 C259 120.3(3) . . . no
C247 C254 C248 107.7(4) . . . no
C249 C255 C250 107.8(3) . . . no
C250 C255 C260 120.3(3) . . . no
C249 C255 C260 119.4(3) . . . no
C251 C256 C257 119.7(3) . . . no
C251 C256 C260 119.7(3) . . . no
C257 C256 C260 107.2(3) . . . no
C256 C257 C258 108.3(3) . . . no
C252 C257 C258 120.3(3) . . . no
C252 C257 C256 119.5(3) . . . no
C253 C258 C257 120.1(3) . . . no
C253 C258 C259 119.5(4) . . . no
C257 C258 C259 108.0(3) . . . no
C254 C259 C258 119.8(3) . . . no
C254 C259 C260 120.3(3) . . . no
C258 C259 C260 107.9(3) . . . no
C255 C260 C259 120.2(3) . . . no
C255 C260 C256 119.4(3) . . . no
C256 C260 C259 108.5(3) . . . no
C262 C261 C266 116.9(3) . . . no
C26 C261 C262 121.9(3) . . . no
C26 C261 C266 121.1(3) . . . no
C261 C262 C263 121.8(3) . . . no
C262 C263 C264 122.2(4) . . . no
C265 C264 C267 122.7(3) . . . no
C263 C264 C265 116.4(4) . . . no
C263 C264 C267 120.9(3) . . . no
C264 C265 C266 121.1(4) . . . no
C261 C266 C265 121.4(3) . . . no
C264 C267 C268 116.6(3) . . . no
C267 C268 C269 113.4(4) . . . no
C271 C270 C275 118.0(3) . . . no
C27 C270 C275 122.5(3) . . . no
C27 C270 C271 119.5(3) . . . no
C270 C271 C272 121.0(3) . . . no
C271 C272 C273 120.8(4) . . . no
C272 C273 C276 120.9(4) . . . no
C274 C273 C276 121.2(4) . . . no
C272 C273 C274 117.9(4) . . . no
C273 C274 C275 121.6(3) . . . no
C270 C275 C274 120.7(4) . . . no
C273 C276 C277 114.4(4) . . . no
C276 C277 C278 114.3(5) . . . no
C28 C279 C284 120.6(3) . . . no
C280 C279 C284 117.6(3) . . . no
C28 C279 C280 121.8(3) . . . no
C279 C280 C281 121.1(3) . . . no
C280 C281 C282 120.6(4) . . . no
C281 C282 C283 117.6(4) . . . no
C281 C282 C285 121.9(4) . . . no
C283 C282 C285 120.5(3) . . . no
C282 C283 C284 121.8(4) . . . no
C279 C284 C283 121.2(4) . . . no
C282 C285 C286 113.3(4) . . . no
C285 C286 C287 112.7(4) . . . no
C289 C288 C293 118.0(4) . . . no
C29 C288 C293 119.2(3) . . . no
C29 C288 C289 122.7(3) . . . no
C288 C289 C290 119.9(4) . . . no
C289 C290 C291 121.8(3) . . . no
C292 C291 C294 120.2(4) . . . no
C290 C291 C292 117.8(4) . . . no
C290 C291 C294 122.0(3) . . . no
C291 C292 C293 121.4(4) . . . no
C288 C293 C292 121.1(3) . . . no
C291 C294 C295 115.0(3) . . . no
C294 C295 C296 114.8(4) . . . no
C2102 C297 C210 122.8(3) . . . no
C2102 C297 C298 117.7(3) . . . no
C210 C297 C298 119.5(3) . . . no
C297 C298 C299 121.1(4) . . . no
C2100 C299 C298 121.0(3) . . . no
C19 C110 C111 102.8(4) . . . no
O11 C11 H11' 111.00 . . . no
C12 C11 H11 111.00 . . . no
O11 C11 H11 111.00 . . . no
C110 C111 C112 103.1(4) . . . no
H11 C11 H11' 109.00 . . . no
C12 C11 H11' 111.00 . . . no
C13 C12 H12 111.00 . . . no
C13 C12 H12' 111.00 . . . no
C11 C12 H12' 111.00 . . . no
H12 C12 H12' 109.00 . . . no
O13 C112 C111 107.7(4) . . . yes
C11 C12 H12 111.00 . . . no
C14 C13 H13 111.00 . . . no
C12 C13 H13 111.00 . . . no
C12 C13 H13' 111.00 . . . no
O14 C113 C114 106.2(4) . . . yes
H13 C13 H13' 109.00 . . . no
C14 C13 H13' 111.00 . . . no
O11 C14 H14 111.00 . . . no
C113 C114 C115 100.3(6) . . . no
C13 C14 H14' 111.00 . . . no
O11 C14 H14' 111.00 . . . no
C13 C14 H14 111.00 . . . no
H14 C14 H14' 109.00 . . . no
C114 C115 C116 110.3(8) . . . no
H15 C15 H15' 108.00 . . . no
O12 C15 H15 110.00 . . . no
O12 C15 H15' 110.00 . . . no
C16 C15 H15' 110.00 . . . no
C16 C15 H15 110.00 . . . no
H16 C16 H16' 109.00 . . . no
C17 C16 H16 111.00 . . . no
C17 C16 H16' 111.00 . . . no
O14 C116 C115 108.0(6) . . . yes
C15 C16 H16' 111.00 . . . no
C15 C16 H16 111.00 . . . no
C16 C17 H17' 111.00 . . . no
H17 C17 H17' 109.00 . . . no
C18 C17 H17 111.00 . . . no
C18 C17 H17' 111.00 . . . no
C16 C17 H17 111.00 . . . no
C17 C18 H18' 111.00 . . . no
O12 C18 H18 111.00 . . . no
O12 C18 H18' 111.00 . . . no
H18 C18 H18' 109.00 . . . no
C17 C18 H18 111.00 . . . no
C110 C19 H19 110.00 . . . no
C110 C19 H19' 110.00 . . . no
O13 C19 H19' 110.00 . . . no
H19 C19 H19' 109.00 . . . no
O13 C19 H19 110.00 . . . no
C263 C262 H262 119.00 . . . no
C261 C262 H262 119.00 . . . no
C262 C263 H263 119.00 . . . no
C264 C263 H263 119.00 . . . no
C266 C265 H265 119.00 . . . no
C264 C265 H265 119.00 . . . no
C261 C266 H266 119.00 . . . no
C265 C266 H266 119.00 . . . no
C264 C267 H267' 108.00 . . . no
C264 C267 H267 108.00 . . . no
C268 C267 H267' 108.00 . . . no
C268 C267 H267 108.00 . . . no
H267' C267 H267 107.00 . . . no
C267 C268 H268' 109.00 . . . no
C269 C268 H268' 109.00 . . . no
C269 C268 H268 109.00 . . . no
H268' C268 H268 108.00 . . . no
C267 C268 H268 109.00 . . . no
C268 C269 H269' 109.00 . . . no
H269' C269 H269" 110.00 . . . no
H269' C269 H269 109.00 . . . no
C268 C269 H269 109.00 . . . no
H269" C269 H269 109.00 . . . no
C268 C269 H269" 109.00 . . . no
C272 C271 H271 119.00 . . . no
C270 C271 H271 120.00 . . . no
C271 C272 H272 120.00 . . . no
C273 C272 H272 120.00 . . . no
C275 C274 H274 119.00 . . . no
C273 C274 H274 119.00 . . . no
C274 C275 H275 120.00 . . . no
C270 C275 H275 120.00 . . . no
C277 C276 H276' 109.00 . . . no
C277 C276 H276 109.00 . . . no
C273 C276 H276' 109.00 . . . no
H276' C276 H276 108.00 . . . no
C273 C276 H276 109.00 . . . no
C278 C277 H277 109.00 . . . no
C276 C277 H277' 109.00 . . . no
C276 C277 H277 109.00 . . . no
C278 C277 H277' 109.00 . . . no
H277' C277 H277 108.00 . . . no
C277 C278 H278" 109.00 . . . no
C277 C278 H278' 110.00 . . . no
H278" C278 H278 109.00 . . . no
H278' C278 H278" 109.00 . . . no
H278' C278 H278 109.00 . . . no
C277 C278 H278 109.00 . . . no
C281 C280 H280 119.00 . . . no
C279 C280 H280 119.00 . . . no
C280 C281 H281 120.00 . . . no
C282 C281 H281 120.00 . . . no
C282 C283 H283 119.00 . . . no
C284 C283 H283 119.00 . . . no
C283 C284 H284 119.00 . . . no
C279 C284 H284 119.00 . . . no
C282 C285 H285' 109.00 . . . no
C286 C285 H285 109.00 . . . no
C282 C285 H285 109.00 . . . no
C286 C285 H285' 109.00 . . . no
H285' C285 H285 108.00 . . . no
H286' C286 H286 108.00 . . . no
C287 C286 H286 109.00 . . . no
C285 C286 H286' 109.00 . . . no
C285 C286 H286 109.00 . . . no
C287 C286 H286' 109.00 . . . no
C286 C287 H287 109.00 . . . no
H287' C287 H287" 109.00 . . . no
C286 C287 H287" 109.00 . . . no
C286 C287 H287' 109.00 . . . no
H287" C287 H287 110.00 . . . no
H287' C287 H287 109.00 . . . no
C290 C289 H289 120.00 . . . no
C288 C289 H289 120.00 . . . no
C289 C290 H290 119.00 . . . no
C291 C290 H290 119.00 . . . no
C293 C292 H292 119.00 . . . no
C291 C292 H292 119.00 . . . no
C292 C293 H293 119.00 . . . no
C288 C293 H293 119.00 . . . no
C291 C294 H294 108.00 . . . no
C295 C294 H294' 109.00 . . . no
H294' C294 H294 107.00 . . . no
C295 C294 H294 109.00 . . . no
C291 C294 H294' 109.00 . . . no
C296 C295 H295' 109.00 . . . no
C294 C295 H295 109.00 . . . no
H295' C295 H295 108.00 . . . no
C296 C295 H295 109.00 . . . no
C294 C295 H295' 109.00 . . . no
C295 C296 H296' 109.00 . . . no
H296' C296 H296" 109.00 . . . no
H296" C296 H296 109.00 . . . no
C295 C296 H296" 109.00 . . . no
C295 C296 H296 110.00 . . . no
H296' C296 H296 110.00 . . . no
C297 C298 H298 119.00 . . . no
C299 C298 H298 119.00 . . . no
C298 C299 H299 119.00 . . . no
C2100 C299 H299 120.00 . . . no
C19 C110 H110' 111.00 . . . no
C111 C110 H110' 111.00 . . . no
C111 C110 H110 111.00 . . . no
H110' C110 H110 109.00 . . . no
C19 C110 H110 111.00 . . . no
C110 C111 H111 111.00 . . . no
C112 C111 H111' 111.00 . . . no
C110 C111 H111' 111.00 . . . no
H111' C111 H111 109.00 . . . no
C112 C111 H111 111.00 . . . no
C111 C112 H112 110.00 . . . no
H112' C112 H112 108.00 . . . no
C111 C112 H112' 110.00 . . . no
O13 C112 H112' 110.00 . . . no
O13 C112 H112 110.00 . . . no
O14 C113 H113 110.00 . . . no
C114 C113 H113' 110.00 . . . no
O14 C113 H113' 110.00 . . . no
H113' C113 H113 109.00 . . . no
C114 C113 H113 110.00 . . . no
C113 C114 H114' 112.00 . . . no
C113 C114 H114 112.00 . . . no
C115 C114 H114 112.00 . . . no
H114' C114 H114 110.00 . . . no
C115 C114 H114' 112.00 . . . no
C116 C115 H115' 109.00 . . . no
C116 C115 H115 110.00 . . . no
H115' C115 H115 108.00 . . . no
C114 C115 H115' 110.00 . . . no
C114 C115 H115 110.00 . . . no
C115 C116 H116' 110.00 . . . no
O14 C116 H116' 110.00 . . . no
O14 C116 H116 110.00 . . . no
H116' C116 H116 108.00 . . . no
C115 C116 H116 110.00 . . . no
O11 Li1 O13 112.8(4) . . . yes
O11 Li1 O14 100.3(4) . . . yes
O12 Li1 O14 112.0(4) . . . yes
O13 Li1 O14 116.3(4) . . . yes
O12 Li1 O13 106.6(4) . . . yes
O11 Li1 O12 108.6(3) . . . yes

loop_
_geom_bond_atom_site_label_1
_geom_bond_atom_site_label_2
_geom_bond_distance
_geom_bond_site_symmetry_1
_geom_bond_site_symmetry_2
_geom_bond_publ_flag
O11 Li1 1.903(7) . . yes
O11 C11 1.448(6) . . yes
O11 C14 1.445(5) . . yes
O12 C15 1.419(5) . . yes
O12 C18 1.438(6) . . yes
O12 Li1 1.902(8) . . yes
O13 C19 1.427(5) . . yes
O13 Li1 1.907(8) . . yes
O13 C112 1.420(7) . . yes
O14 Li1 1.917(9) . . yes
O14 C116 1.426(7) . . yes
O14 C113 1.467(6) . . yes
C2100 C299 1.385(6) . . no
C2100 C2103 1.521(6) . . no
C2100 C2101 1.376(5) . . no
C2101 C2102 1.398(6) . . no
C2102 C297 1.380(5) . . no
C2103 C2104 1.524(6) . . no
C2104 C2105 1.522(6) . . no
C21 C25 1.419(5) . . no
C21 C22 1.404(5) . . no
C21 C26 1.509(5) . . no
C22 C27 1.515(5) . . no
C22 C23 1.413(5) . . no
C23 C28 1.515(5) . . no
C23 C24 1.410(5) . . no
C24 C25 1.410(5) . . no
C24 C29 1.509(5) . . no
C25 C210 1.510(5) . . no
C26 C261 1.533(4) . . no
C26 C211 1.559(4) . . no
C26 C220 1.542(5) . . no
C27 C212 1.540(5) . . no
C27 C213 1.556(4) . . no
C27 C270 1.531(5) . . no
C28 C279 1.530(5) . . no
C28 C215 1.543(5) . . no
C28 C214 1.550(4) . . no
C29 C216 1.547(4) . . no
C29 C217 1.565(5) . . no
C29 C288 1.539(5) . . no
C2101 H2101 0.9500 . . no
C2102 H2102 0.9500 . . no
C2103 H2103' 0.9900 . . no
C2103 H2103 0.9900 . . no
C2104 H2104' 0.9900 . . no
C2104 H2104 0.9900 . . no
C2105 H2105" 0.9800 . . no
C2105 H2105' 0.9800 . . no
C2105 H2105 0.9800 . . no
C210 C297 1.541(4) . . no
C210 C219 1.545(5) . . no
C210 C218 1.546(5) . . no
C211 C221 1.440(4) . . no
C11 C12 1.482(6) . . no
C211 C212 1.367(5) . . no
C12 C13 1.531(6) . . no
C212 C222 1.437(5) . . no
C213 C223 1.430(5) . . no
C213 C214 1.380(5) . . no
C13 C14 1.519(6) . . no
C214 C224 1.432(4) . . no
C215 C216 1.379(5) . . no
C215 C225 1.439(4) . . no
C15 C16 1.485(6) . . no
C216 C226 1.437(5) . . no
C16 C17 1.531(7) . . no
C217 C218 1.381(5) . . no
C217 C227 1.436(5) . . no
C17 C18 1.488(6) . . no
C218 C228 1.443(5) . . no
C219 C229 1.427(5) . . no
C19 C110 1.510(7) . . no
C219 C220 1.382(5) . . no
C220 C230 1.444(5) . . no
C221 C230 1.460(5) . . no
C221 C231 1.399(5) . . no
C222 C232 1.391(6) . . no
C222 C223 1.471(5) . . no
C223 C233 1.401(6) . . no
C224 C225 1.449(5) . . no
C224 C234 1.402(4) . . no
C225 C235 1.390(5) . . no
C226 C236 1.402(6) . . no
C226 C227 1.460(5) . . no
C227 C237 1.397(6) . . no
C228 C229 1.446(5) . . no
C228 C238 1.392(6) . . no
C229 C239 1.404(4) . . no
C230 C240 1.394(5) . . no
C231 C241 1.461(5) . . no
C231 C232 1.446(5) . . no
C232 C242 1.453(5) . . no
C233 C234 1.438(5) . . no
C233 C243 1.462(6) . . no
C234 C244 1.448(5) . . no
C235 C245 1.466(6) . . no
C235 C236 1.449(5) . . no
C236 C246 1.446(6) . . no
C237 C247 1.452(6) . . no
C237 C238 1.444(5) . . no
C238 C248 1.455(6) . . no
C239 C249 1.455(4) . . no
C239 C240 1.437(5) . . no
C240 C250 1.459(4) . . no
C241 C251 1.446(5) . . no
C241 C250 1.383(5) . . no
C242 C243 1.383(5) . . no
C242 C251 1.457(5) . . no
C243 C252 1.440(5) . . no
C244 C245 1.388(5) . . no
C244 C252 1.454(5) . . no
C245 C253 1.451(5) . . no
C246 C247 1.394(5) . . no
C246 C253 1.455(6) . . no
C247 C254 1.442(5) . . no
C248 C254 1.445(6) . . no
C248 C249 1.394(5) . . no
C249 C255 1.446(5) . . no
C250 C255 1.440(5) . . no
C251 C256 1.396(5) . . no
C252 C257 1.397(5) . . no
C253 C258 1.395(5) . . no
C254 C259 1.401(6) . . no
C255 C260 1.405(5) . . no
C256 C257 1.456(5) . . no
C256 C260 1.456(5) . . no
C257 C258 1.440(5) . . no
C258 C259 1.456(5) . . no
C259 C260 1.437(5) . . no
C261 C262 1.374(5) . . no
C261 C266 1.379(5) . . no
C262 C263 1.369(6) . . no
C263 C264 1.386(5) . . no
C264 C265 1.381(5) . . no
C264 C267 1.519(6) . . no
C265 C266 1.399(6) . . no
C267 C268 1.492(5) . . no
C268 C269 1.513(6) . . no
C270 C271 1.386(6) . . no
C270 C275 1.395(5) . . no
C271 C272 1.395(5) . . no
C272 C273 1.399(5) . . no
C273 C276 1.524(6) . . no
C273 C274 1.375(6) . . no
C274 C275 1.393(5) . . no
C276 C277 1.477(7) . . no
C277 C278 1.447(8) . . no
C279 C280 1.384(5) . . no
C279 C284 1.396(5) . . no
C280 C281 1.408(5) . . no
C281 C282 1.390(5) . . no
C282 C285 1.521(5) . . no
C282 C283 1.387(6) . . no
C283 C284 1.376(5) . . no
C285 C286 1.498(6) . . no
C286 C287 1.477(6) . . no
C288 C293 1.394(6) . . no
C288 C289 1.402(5) . . no
C289 C290 1.400(6) . . no
C290 C291 1.392(6) . . no
C291 C294 1.524(6) . . no
C291 C292 1.379(5) . . no
C292 C293 1.392(6) . . no
C294 C295 1.518(6) . . no
C295 C296 1.514(6) . . no
C297 C298 1.403(5) . . no
C298 C299 1.387(6) . . no
C110 C111 1.520(7) . . no
C11 H11 0.9900 . . no
C111 C112 1.487(8) . . no
C11 H11' 0.9900 . . no
C12 H12' 0.9900 . . no
C12 H12 0.9900 . . no
C13 H13' 0.9900 . . no
C13 H13 0.9900 . . no
C113 C114 1.496(9) . . no
C14 H14 0.9900 . . no
C14 H14' 0.9900 . . no
C114 C115 1.523(11) . . no
C115 C116 1.385(13) . . no
C15 H15' 0.9900 . . no
C15 H15 0.9900 . . no
C16 H16' 0.9900 . . no
C16 H16 0.9900 . . no
C17 H17 0.9900 . . no
C17 H17' 0.9900 . . no
C18 H18 0.9900 . . no
C18 H18' 0.9900 . . no
C19 H19' 0.9900 . . no
C19 H19 0.9900 . . no
C262 H262 0.9500 . . no
C263 H263 0.9500 . . no
C265 H265 0.9500 . . no
C266 H266 0.9500 . . no
C267 H267 0.9900 . . no
C267 H267' 0.9900 . . no
C268 H268 0.9900 . . no
C268 H268' 0.9900 . . no
C269 H269 0.9800 . . no
C269 H269" 0.9800 . . no
C269 H269' 0.9800 . . no
C271 H271 0.9500 . . no
C272 H272 0.9500 . . no
C274 H274 0.9500 . . no
C275 H275 0.9500 . . no
C276 H276 0.9900 . . no
C276 H276' 0.9900 . . no
C277 H277' 0.9900 . . no
C277 H277 0.9900 . . no
C278 H278' 0.9800 . . no
C278 H278" 0.9800 . . no
C278 H278 0.9800 . . no
C280 H280 0.9500 . . no
C281 H281 0.9500 . . no
C283 H283 0.9500 . . no
C284 H284 0.9500 . . no
C285 H285 0.9900 . . no
C285 H285' 0.9900 . . no
C286 H286 0.9900 . . no
C286 H286' 0.9900 . . no
C287 H287' 0.9800 . . no
C287 H287" 0.9800 . . no
C287 H287 0.9800 . . no
C289 H289 0.9500 . . no
C290 H290 0.9500 . . no
C292 H292 0.9500 . . no
C293 H293 0.9500 . . no
C294 H294' 0.9900 . . no
C294 H294 0.9900 . . no
C295 H295 0.9900 . . no
C295 H295' 0.9900 . . no
C296 H296" 0.9800 . . no
C296 H296 0.9800 . . no
C296 H296' 0.9800 . . no
C298 H298 0.9500 . . no
C299 H299 0.9500 . . no
C110 H110' 0.9900 . . no
C110 H110 0.9900 . . no
C111 H111' 0.9900 . . no
C111 H111 0.9900 . . no
C112 H112' 0.9900 . . no
C112 H112 0.9900 . . no
C113 H113' 0.9900 . . no
C113 H113 0.9900 . . no
C114 H114' 0.9900 . . no
C114 H114 0.9900 . . no
C115 H115' 0.9900 . . no
C115 H115 0.9900 . . no
C116 H116' 0.9900 . . no
C116 H116 0.9900 . . no

loop_
_geom_contact_atom_site_label_1
_geom_contact_atom_site_label_2
_geom_contact_distance
_geom_contact_site_symmetry_1
_geom_contact_site_symmetry_2
_geom_contact_publ_flag
O11 O12 3.089(4) . . no
O11 O13 3.173(4) . . no
O11 O14 2.933(4) . . no
O11 C113 3.304(6) . . no
O12 O11 3.089(4) . . no
O12 O13 3.054(4) . . no
O12 O14 3.166(4) . . no
O13 O12 3.054(4) . . no
O13 O11 3.173(4) . . no
O14 C11 3.386(5) . . no
O14 O11 2.933(4) . . no
O14 O12 3.166(4) . . no
O11 H113' 2.8000 . . no
O13 H18' 2.8900 . . no
C2104 C112 3.567(7) . . no
C2105 C294 3.518(6) . 2_545 no
C11 C113 3.600(7) . . no
C12 C259 3.565(6) . 1_455 no
C12 C258 3.400(6) . 1_455 no
C13 C292 3.592(5) . . no
C13 C258 3.287(6) . 1_455 no
C13 C259 3.515(6) . 1_455 no
C18 C215 3.549(6) . 2_645 no
C23 C271 3.597(5) . . no
C2100 H14 2.9900 . . no
C2101 H14 3.0400 . . no
C2101 H13 3.0700 . . no
C2103 H278 2.8600 . 3_655 no
C2104 H112 3.0500 . . no
C2105 H294 3.0900 . 2_545 no
C112 C2104 3.567(7) . . no
C13 H2104' 3.1000 . . no
C113 C11 3.600(7) . . no
C115 C266 3.568(10) . 2_655 no
C16 H295' 3.0000 . 2_645 no
C21 H269 2.8500 . 3_655 no
C22 H269 2.9700 . 3_655 no
C22 H271 2.7400 . . no
C23 H293 3.0900 . . no
C23 H271 2.9700 . . no
C23 H280 2.6400 . . no
C24 H293 2.4300 . . no
C25 H293 3.0700 . . no
C25 H269 2.9800 . 3_655 no
C25 H2102 2.6500 . . no
C211 C231 3.395(5) . 3_755 no
C112 H2104 3.0300 . . no
C113 H15 3.0800 . . no
C114 H278' 2.9300 . 4_555 no
C114 H266 3.0500 . 2_655 no
C114 H15 3.0200 . . no
C215 C18 3.549(6) . 2_655 no
C219 C266 3.600(5) . . no
C221 C221 3.554(5) . 3_755 no
C221 C231 3.555(5) . 3_755 no
C224 C284 3.427(5) . . no
C225 C284 3.525(5) . . no
C228 C298 3.512(6) . . no
C229 C298 3.423(5) . . no
C231 C211 3.395(5) . 3_755 no
C231 C221 3.555(5) . 3_755 no
C231 C262 3.542(6) . 3_755 no
C241 C263 3.572(5) . 3_755 no
C241 C262 3.437(5) . 3_755 no
C242 C263 3.528(5) . 3_755 no
C248 C295 3.519(6) . 2_645 no
C251 C263 3.200(5) . 3_755 no
C251 C262 3.556(5) . 3_755 no
C258 C12 3.400(6) . 1_655 no
C258 C13 3.287(6) . 1_655 no
C259 C12 3.565(6) . 1_655 no
C259 C13 3.515(6) . 1_655 no
C262 C251 3.556(5) . 3_755 no
C262 C241 3.437(5) . 3_755 no
C262 C231 3.542(6) . 3_755 no
C263 C251 3.200(5) . 3_755 no
C263 C242 3.528(5) . 3_755 no
C263 C241 3.572(5) . 3_755 no
C264 C264 3.553(6) . 3_655 no
C266 C219 3.600(5) . . no
C266 C115 3.568(10) . 2_645 no
C271 C23 3.597(5) . . no
C272 C278 3.409(6) . . no
C278 C272 3.409(6) . . no
C281 C287 3.587(6) . . no
C284 C225 3.525(5) . . no
C284 C224 3.427(5) . . no
C287 C281 3.587(6) . . no
C292 C296 3.319(6) . . no
C292 C13 3.592(5) . . no
C294 C2105 3.518(6) . 2_555 no
C295 C248 3.519(6) . 2_655 no
C296 C292 3.319(6) . . no
C298 C229 3.423(5) . . no
C298 C228 3.512(6) . . no
C211 H262 2.8200 . . no
C212 H275 2.5700 . . no
C212 H262 3.0500 . . no
C213 H19 3.0100 . 4_554 no
C214 H284 2.7600 . . no
C215 H284 3.0300 . . no
C215 H18' 3.0100 . 2_655 no
C216 H18 3.0500 . 2_655 no
C216 H289 3.0100 . . no
C217 H289 3.0900 . . no
C218 H15' 2.8900 . . no
C218 H298 2.9500 . . no
C219 H266 2.9700 . . no
C219 H298 2.8000 . . no
C220 H266 2.5900 . . no
C222 H116 2.9200 . 4_554 no
C223 H116 2.9300 . 4_554 no
C224 H284 2.8200 . . no
C224 H110' 3.0200 . 2_655 no
C225 H284 2.9900 . . no
C228 H15' 3.0100 . . no
C228 H298 2.9300 . . no
C229 H290 3.1000 . 2_645 no
C229 H298 2.8300 . . no
C230 H113 3.1000 . 2_645 no
C234 H283 2.9400 . 3_765 no
C235 H112 2.9900 . 2_655 no
C237 H277' 2.9800 . 4_555 no
C239 H113 3.0400 . 2_645 no
C240 H113 2.9900 . 2_645 no
C244 H285 3.0100 . 3_765 no
C246 H2105" 2.7700 . 2_655 no
C247 H277' 3.0400 . 4_555 no
C248 H294' 3.1000 . 2_645 no
C248 H295' 3.0800 . 2_645 no
C249 H2105 3.0100 . 1_655 no
C249 H294' 2.8400 . 2_645 no
C251 H263 3.0400 . 3_755 no
C253 H2105" 2.9100 . 2_655 no
C255 H2105 2.8300 . 1_655 no
C258 H12 3.1000 . 1_655 no
C258 H13 2.9600 . 1_655 no
C259 H13 2.8800 . 1_655 no
C260 H2103' 3.0800 . 1_655 no
C264 H267 2.9700 . 3_655 no
C265 H115' 2.8000 . 2_645 no
C265 H268 2.9800 . . no
C265 H268' 2.7300 . . no
C265 H267 2.8500 . 3_655 no
C266 H267 3.0100 . 3_655 no
C266 H115' 2.7000 . 2_645 no
C266 H114 3.0800 . 2_645 no
C268 H265 2.6100 . . no
C268 H286' 2.9600 . 1_545 no
C269 H293 2.9200 . 3_655 no
C269 H286' 2.9600 . 1_545 no
C269 H280 3.0100 . 3_655 no
C269 H2102 3.1000 . 3_655 no
C270 H262 2.8600 . . no
C270 H19 2.7500 . 4_554 no
C271 H19 2.9700 . 4_554 no
C271 H110 3.0600 . 4_554 no
C272 H277 2.8100 . . no
C272 H111' 2.8700 . 4_554 no
C272 H278" 2.8800 . . no
C273 H278" 2.7600 . . no
C274 H11' 2.9500 . 4_554 no
C275 H19 2.9500 . 4_554 no
C275 H262 2.7400 . . no
C277 H272 2.8200 . . no
C278 H265 3.0800 . 3_655 no
C279 H271 2.9400 . . no
C280 H271 2.6900 . . no
C281 H287" 3.0000 . . no
C282 H287" 2.7400 . . no
C283 H286 2.9100 . . no
C283 H110 3.0100 . 4_554 no
C284 H110 2.9400 . 4_554 no
C286 H268' 2.9700 . 1_565 no
C287 H268' 3.0900 . 1_565 no
C287 H115 3.0900 . 2_655 no
C288 H17 3.0700 . 2_655 no
C288 H14' 3.0400 . . no
C289 H17 2.9400 . 2_655 no
C290 H17 3.0700 . 2_655 no
C290 H16' 2.9500 . 2_655 no
C291 H296 2.8600 . . no
C291 H13' 3.0900 . . no
C292 H296 2.8300 . . no
C292 H13' 2.7200 . . no
C293 H14' 3.0900 . . no
C293 H280 3.0400 . . no
C294 H2105' 3.0700 . 2_555 no
C296 H292 3.0700 . . no
C298 H15' 2.9900 . . no
C299 H14 3.0500 . . no
C299 H2104 2.9300 . . no
H110' C224 3.0200 . 2_645 no
H111' C272 2.8700 . 4_455 no
H113' O11 2.8000 . . no
H114' H15 2.3500 . . no
H114' H278' 2.5400 . 4_555 no
H115' C266 2.7000 . 2_655 no
H115' C265 2.8000 . 2_655 no
H115' H266 2.5300 . 2_655 no
H267' H269" 2.4100 . . no
H267' H263 2.5900 . . no
H268' C265 2.7300 . . no
H268' C286 2.9700 . 1_545 no
H268' C287 3.0900 . 1_545 no
H268' H286' 2.2300 . 1_545 no
H268' H265 2.3100 . . no
H269' H280 2.4000 . 3_655 no
H11' C274 2.9500 . 4_455 no
H11' H274 2.4800 . 4_455 no
H269" H293 2.5200 . 3_655 no
H269" H267' 2.4100 . . no
H12 C258 3.1000 . 1_455 no
H276' H278 2.4700 . . no
H276' H274 2.3500 . . no
H13 C258 2.9600 . 1_455 no
H13 C259 2.8800 . 1_455 no
H13 H2104' 2.2900 . . no
H13 C2101 3.0700 . . no
H13' C291 3.0900 . . no
H13' C292 2.7200 . . no
H277' C237 2.9800 . 4_454 no
H277' C247 3.0400 . 4_454 no
H14 C2100 2.9900 . . no
H14 C299 3.0500 . . no
H14 C2101 3.0400 . . no
H14' C293 3.0900 . . no
H14' C288 3.0400 . . no
H278' C114 2.9300 . 4_454 no
H278' H114' 2.5400 . 4_454 no
H15 C113 3.0800 . . no
H15 C114 3.0200 . . no
H15 H114' 2.3500 . . no
H15' C218 2.8900 . . no
H15' C228 3.0100 . . no
H15' C298 2.9900 . . no
H278" H268 2.5400 . 3_655 no
H278" C272 2.8800 . . no
H278" C273 2.7600 . . no
H16' H295' 2.3600 . 2_645 no
H16' C290 2.9500 . 2_645 no
H285' H287 2.4800 . . no
H285' H281 2.5900 . 3_665 no
H285' H281 2.4200 . . no
H17 C290 3.0700 . 2_645 no
H17 C288 3.0700 . 2_645 no
H17 C289 2.9400 . 2_645 no
H17' H287" 2.5400 . 2_645 no
H286' C268 2.9600 . 1_565 no
H286' H268' 2.2300 . 1_565 no
H286' C269 2.9600 . 1_565 no
H18 C216 3.0500 . 2_645 no
H18' O13 2.8900 . . no
H18' C215 3.0100 . 2_645 no
H287' H115 2.4600 . 2_655 no
H19 C213 3.0100 . 4_455 no
H19 C270 2.7500 . 4_455 no
H19 C271 2.9700 . 4_455 no
H19 C275 2.9500 . 4_455 no
H287" C282 2.7400 . . no
H287" H17' 2.5400 . 2_655 no
H287" C281 3.0000 . . no
H294' H290 2.4700 . . no
H294' C249 2.8400 . 2_655 no
H294' C248 3.1000 . 2_655 no
H295' C16 3.0000 . 2_655 no
H295' C248 3.0800 . 2_655 no
H295' H16' 2.3600 . 2_655 no
H296" H294 2.5600 . . no
H2101 H2103' 2.3900 . . no
H2102 C25 2.6500 . . no
H2102 C269 3.1000 . 3_655 no
H2102 H269 2.5100 . 3_655 no
H2103 H299 2.5800 . . no
H2103 H278 2.3100 . 3_655 no
H2103 H2105" 2.5400 . . no
H2103' C260 3.0800 . 1_455 no
H2103' H2101 2.3900 . . no
H2103' H2105 2.5500 . . no
H2104 C112 3.0300 . . no
H2104 C299 2.9300 . . no
H2104 H112 2.3300 . . no
H2104' H13 2.2900 . . no
H2104' C13 3.1000 . . no
H2105 H2103' 2.5500 . . no
H2105 C249 3.0100 . 1_455 no
H2105 C255 2.8300 . 1_455 no
H2105' H295 2.4700 . 2_545 no
H2105' C294 3.0700 . 2_545 no
H2105" C246 2.7700 . 2_645 no
H2105" C253 2.9100 . 2_645 no
H2105" H2103 2.5400 . . no
H110 C284 2.9400 . 4_455 no
H110 C283 3.0100 . 4_455 no
H110 C271 3.0600 . 4_455 no
H112 H2104 2.3300 . . no
H112 C235 2.9900 . 2_645 no
H112 C2104 3.0500 . . no
H113 C230 3.1000 . 2_655 no
H113 C239 3.0400 . 2_655 no
H113 C240 2.9900 . 2_655 no
H114 H266 2.2600 . 2_655 no
H114 C266 3.0800 . 2_655 no
H115 C287 3.0900 . 2_645 no
H115 H287' 2.4600 . 2_645 no
H115 H286 2.5800 . 2_645 no
H116 C222 2.9200 . 4_455 no
H116 C223 2.9300 . 4_455 no
H262 C211 2.8200 . . no
H262 C270 2.8600 . . no
H262 C275 2.7400 . . no
H262 C212 3.0500 . . no
H263 H267' 2.5900 . . no
H263 C251 3.0400 . 3_755 no
H265 C268 2.6100 . . no
H265 H268' 2.3100 . . no
H265 H268 2.4500 . . no
H265 C278 3.0800 . 3_655 no
H266 C219 2.9700 . . no
H266 H115' 2.5300 . 2_645 no
H266 H114 2.2600 . 2_645 no
H266 C114 3.0500 . 2_645 no
H266 C220 2.5900 . . no
H267 C265 2.8500 . 3_655 no
H267 C264 2.9700 . 3_655 no
H267 C266 3.0100 . 3_655 no
H268 H265 2.4500 . . no
H268 C265 2.9800 . . no
H268 H278" 2.5400 . 3_655 no
H269 C22 2.9700 . 3_655 no
H269 C21 2.8500 . 3_655 no
H269 C25 2.9800 . 3_655 no
H269 H2102 2.5100 . 3_655 no
H271 C279 2.9400 . . no
H271 C22 2.7400 . . no
H271 C23 2.9700 . . no
H271 C280 2.6900 . . no
H271 H280 2.6000 . . no
H272 C277 2.8200 . . no
H272 H277 2.3000 . . no
H274 H276' 2.3500 . . no
H274 H11' 2.4800 . 4_554 no
H275 C212 2.5700 . . no
H277 C272 2.8100 . . no
H277 H272 2.3000 . . no
H278 H276' 2.4700 . . no
H278 C2103 2.8600 . 3_655 no
H278 H2103 2.3100 . 3_655 no
H280 H269' 2.4000 . 3_655 no
H280 C23 2.6400 . . no
H280 C293 3.0400 . . no
H280 C269 3.0100 . 3_655 no
H280 H293 2.5900 . . no
H280 H271 2.6000 . . no
H281 H285' 2.4200 . . no
H281 H285' 2.5900 . 3_665 no
H283 H286 2.6000 . . no
H283 H285 2.6000 . . no
H283 C234 2.9400 . 3_765 no
H284 C214 2.7600 . . no
H284 C215 3.0300 . . no
H284 C225 2.9900 . . no
H284 C224 2.8200 . . no
H285 H283 2.6000 . . no
H285 C244 3.0100 . 3_765 no
H286 H283 2.6000 . . no
H286 H115 2.5800 . 2_655 no
H286 C283 2.9100 . . no
H287 H285' 2.4800 . . no
H289 C216 3.0100 . . no
H289 C217 3.0900 . . no
H290 C229 3.1000 . 2_655 no
H290 H294' 2.4700 . . no
H292 C296 3.0700 . . no
H292 H294 2.4500 . . no
H293 C23 3.0900 . . no
H293 C25 3.0700 . . no
H293 H280 2.5900 . . no
H293 C269 2.9200 . 3_655 no
H293 H269" 2.5200 . 3_655 no
H293 C24 2.4300 . . no
H294 H296" 2.5600 . . no
H294 H292 2.4500 . . no
H294 C2105 3.0900 . 2_555 no
H295 H2105' 2.4700 . 2_555 no
H296 C291 2.8600 . . no
H296 C292 2.8300 . . no
H298 C219 2.8000 . . no
H298 C218 2.9500 . . no
H298 C228 2.9300 . . no
H298 C229 2.8300 . . no
H299 H2103 2.5800 . . no

loop_
_geom_torsion_atom_site_label_1
_geom_torsion_atom_site_label_2
_geom_torsion_atom_site_label_3
_geom_torsion_atom_site_label_4
_geom_torsion
_geom_torsion_site_symmetry_1
_geom_torsion_site_symmetry_2
_geom_torsion_site_symmetry_3
_geom_torsion_site_symmetry_4
_geom_torsion_publ_flag
C11 O11 Li1 O14 -57.3(5) . . . . no
C14 O11 Li1 O12 10.3(7) . . . . no
C14 O11 Li1 O13 -107.7(5) . . . . no
C14 O11 Li1 O14 127.9(4) . . . . no
C11 O11 C14 C13 -29.7(4) . . . . no
Li1 O11 C14 C13 145.6(4) . . . . no
C11 O11 Li1 O12 -174.9(4) . . . . no
C11 O11 Li1 O13 67.1(6) . . . . no
C14 O11 C11 C12 38.4(4) . . . . no
Li1 O11 C11 C12 -137.6(4) . . . . no
C15 O12 Li1 O11 64.8(5) . . . . no
C18 O12 C15 C16 -28.4(4) . . . . no
Li1 O12 C15 C16 135.8(4) . . . . no
C15 O12 C18 C17 38.8(4) . . . . no
Li1 O12 C18 C17 -124.4(4) . . . . no
C15 O12 Li1 O14 -45.1(5) . . . . no
C18 O12 Li1 O11 -134.9(4) . . . . no
C15 O12 Li1 O13 -173.4(3) . . . . no
C18 O12 Li1 O14 115.2(5) . . . . no
C18 O12 Li1 O13 -13.1(6) . . . . no
C112 O13 Li1 O11 38.8(6) . . . . no
C19 O13 Li1 O14 -21.0(7) . . . . no
C112 O13 C19 C110 12.3(5) . . . . no
Li1 O13 C19 C110 -172.4(4) . . . . no
C112 O13 Li1 O12 -80.4(5) . . . . no
C112 O13 Li1 O14 153.9(4) . . . . no
C19 O13 Li1 O12 104.8(5) . . . . no
C19 O13 Li1 O11 -136.1(4) . . . . no
C19 O13 C112 C111 8.5(6) . . . . no
Li1 O13 C112 C111 -167.4(4) . . . . no
Li1 O14 C113 C114 -115.2(5) . . . . no
C113 O14 C116 C115 -27.5(8) . . . . no
Li1 O14 C116 C115 121.6(7) . . . . no
C113 O14 Li1 O11 -39.6(5) . . . . no
C116 O14 C113 C114 33.7(6) . . . . no
C116 O14 Li1 O11 177.1(4) . . . . no
C116 O14 Li1 O12 -67.8(5) . . . . no
C116 O14 Li1 O13 55.1(6) . . . . no
C113 O14 Li1 O13 -161.6(4) . . . . no
C113 O14 Li1 O12 75.4(5) . . . . no
C2101 C2100 C299 C298 0.5(5) . . . . no
C299 C2100 C2103 C2104 72.5(4) . . . . no
C2103 C2100 C2101 C2102 177.8(3) . . . . no
C299 C2100 C2101 C2102 -0.4(6) . . . . no
C2101 C2100 C2103 C2104 -105.6(4) . . . . no
C2103 C2100 C299 C298 -177.6(3) . . . . no
C2100 C2101 C2102 C297 0.4(6) . . . . no
C2101 C2102 C297 C298 -0.5(5) . . . . no
C2101 C2102 C297 C210 176.3(3) . . . . no
C2100 C2103 C2104 C2105 -179.5(3) . . . . no
C26 C21 C25 C24 159.4(3) . . . . no
C26 C21 C25 C210 1.1(5) . . . . no
C22 C21 C25 C210 -159.1(3) . . . . no
C25 C21 C26 C220 -26.0(4) . . . . no
C25 C21 C26 C261 101.2(4) . . . . no
C25 C21 C22 C27 159.6(3) . . . . no
C22 C21 C26 C211 24.9(4) . . . . no
C22 C21 C26 C220 131.0(3) . . . . no
C22 C21 C26 C261 -101.8(3) . . . . no
C25 C21 C26 C211 -132.1(3) . . . . no
C22 C21 C25 C24 -0.8(3) . . . . no
C25 C21 C22 C23 -0.1(3) . . . . no
C26 C21 C22 C23 -160.1(3) . . . . no
C26 C21 C22 C27 -0.4(5) . . . . no
C21 C22 C23 C24 1.1(3) . . . . no
C27 C22 C23 C24 -158.6(3) . . . . no
C27 C22 C23 C28 -1.1(5) . . . . no
C21 C22 C27 C212 -24.9(4) . . . . no
C21 C22 C27 C213 -131.2(3) . . . . no
C21 C22 C27 C270 102.2(4) . . . . no
C23 C22 C27 C212 131.6(3) . . . . no
C21 C22 C23 C28 158.5(3) . . . . no
C23 C22 C27 C270 -101.3(4) . . . . no
C23 C22 C27 C213 25.3(4) . . . . no
C22 C23 C24 C29 160.3(3) . . . . no
C28 C23 C24 C25 -159.2(3) . . . . no
C22 C23 C28 C214 -24.3(4) . . . . no
C22 C23 C28 C215 -130.4(3) . . . . no
C28 C23 C24 C29 2.6(5) . . . . no
C22 C23 C24 C25 -1.6(3) . . . . no
C24 C23 C28 C215 23.5(4) . . . . no
C22 C23 C28 C279 102.4(4) . . . . no
C24 C23 C28 C214 129.7(3) . . . . no
C24 C23 C28 C279 -103.7(4) . . . . no
C23 C24 C29 C216 -27.0(4) . . . . no
C25 C24 C29 C288 -102.0(4) . . . . no
C23 C24 C25 C210 159.6(3) . . . . no
C29 C24 C25 C21 -160.3(3) . . . . no
C23 C24 C29 C217 -133.3(3) . . . . no
C23 C24 C29 C288 99.0(4) . . . . no
C25 C24 C29 C216 132.0(3) . . . . no
C25 C24 C29 C217 25.7(4) . . . . no
C23 C24 C25 C21 1.5(3) . . . . no
C29 C24 C25 C210 -2.3(5) . . . . no
C24 C25 C210 C219 -129.5(3) . . . . no
C21 C25 C210 C297 -99.5(4) . . . . no
C24 C25 C210 C218 -22.9(4) . . . . no
C24 C25 C210 C297 106.0(4) . . . . no
C21 C25 C210 C218 131.6(3) . . . . no
C21 C25 C210 C219 25.0(4) . . . . no
C21 C26 C220 C230 -126.1(3) . . . . no
C21 C26 C261 C262 77.3(4) . . . . no
C21 C26 C261 C266 -98.8(4) . . . . no
C211 C26 C261 C262 -44.7(4) . . . . no
C211 C26 C220 C230 -15.8(3) . . . . no
C21 C26 C211 C212 -24.3(4) . . . . no
C220 C26 C211 C212 -135.1(3) . . . . no
C261 C26 C211 C212 101.7(4) . . . . no
C21 C26 C211 C221 126.2(3) . . . . no
C220 C26 C211 C221 15.4(3) . . . . no
C261 C26 C211 C221 -107.8(3) . . . . no
C261 C26 C220 C219 -101.5(4) . . . . no
C211 C26 C261 C266 139.2(3) . . . . no
C261 C26 C220 C230 107.4(3) . . . . no
C220 C26 C261 C262 -159.8(3) . . . . no
C220 C26 C261 C266 24.1(4) . . . . no
C21 C26 C220 C219 25.0(4) . . . . no
C211 C26 C220 C219 135.2(3) . . . . no
C212 C27 C270 C275 -13.6(5) . . . . no
C212 C27 C270 C271 165.5(3) . . . . no
C212 C27 C213 C223 15.7(3) . . . . no
C213 C27 C270 C271 -80.7(4) . . . . no
C213 C27 C270 C275 100.2(4) . . . . no
C22 C27 C270 C271 42.2(5) . . . . no
C212 C27 C213 C214 -134.8(3) . . . . no
C270 C27 C213 C214 103.7(4) . . . . no
C270 C27 C212 C222 105.7(3) . . . . no
C22 C27 C270 C275 -136.9(4) . . . . no
C22 C27 C213 C214 -24.1(4) . . . . no
C270 C27 C212 C211 -102.6(4) . . . . no
C22 C27 C212 C211 25.4(4) . . . . no
C22 C27 C213 C223 126.4(3) . . . . no
C213 C27 C212 C211 135.9(3) . . . . no
C22 C27 C212 C222 -126.3(3) . . . . no
C213 C27 C212 C222 -15.7(3) . . . . no
C270 C27 C213 C223 -105.9(3) . . . . no
C23 C28 C215 C225 126.4(3) . . . . no
C215 C28 C279 C280 -115.3(3) . . . . no
C214 C28 C279 C284 -44.4(4) . . . . no
C215 C28 C214 C224 -15.9(3) . . . . no
C23 C28 C214 C224 -126.7(3) . . . . no
C279 C28 C214 C224 102.6(3) . . . . no
C215 C28 C279 C284 66.9(4) . . . . no
C279 C28 C215 C225 -102.5(3) . . . . no
C279 C28 C215 C216 106.1(4) . . . . no
C214 C28 C215 C225 15.9(3) . . . . no
C23 C28 C279 C280 9.4(5) . . . . no
C23 C28 C214 C213 25.4(4) . . . . no
C215 C28 C214 C213 136.2(3) . . . . no
C279 C28 C214 C213 -105.3(4) . . . . no
C214 C28 C279 C280 133.4(3) . . . . no
C23 C28 C215 C216 -25.0(4) . . . . no
C23 C28 C279 C284 -168.4(3) . . . . no
C214 C28 C215 C216 -135.6(3) . . . . no
C24 C29 C288 C293 1.1(5) . . . . no
C288 C29 C216 C215 -100.9(4) . . . . no
C24 C29 C216 C215 25.4(4) . . . . no
C217 C29 C288 C289 60.5(4) . . . . no
C288 C29 C217 C227 -107.7(3) . . . . no
C288 C29 C216 C226 108.0(3) . . . . no
C217 C29 C216 C215 136.0(3) . . . . no
C24 C29 C217 C227 125.2(3) . . . . no
C216 C29 C288 C293 123.3(3) . . . . no
C217 C29 C288 C293 -122.1(3) . . . . no
C216 C29 C288 C289 -54.2(4) . . . . no
C24 C29 C288 C289 -176.4(3) . . . . no
C288 C29 C217 C218 102.9(4) . . . . no
C216 C29 C217 C227 14.5(3) . . . . no
C217 C29 C216 C226 -15.1(3) . . . . no
C216 C29 C217 C218 -134.9(3) . . . . no
C24 C29 C216 C226 -125.7(3) . . . . no
C24 C29 C217 C218 -24.2(4) . . . . no
C219 C210 C218 C228 -14.8(3) . . . . no
C218 C210 C219 C229 15.2(3) . . . . no
C297 C210 C219 C220 103.3(4) . . . . no
C218 C210 C219 C220 -136.9(3) . . . . no
C219 C210 C297 C298 51.3(4) . . . . no
C25 C210 C219 C220 -26.0(4) . . . . no
C219 C210 C218 C217 135.4(3) . . . . no
C218 C210 C297 C298 -60.2(4) . . . . no
C25 C210 C219 C229 126.0(3) . . . . no
C297 C210 C218 C228 102.6(3) . . . . no
C25 C210 C218 C228 -126.0(3) . . . . no
C25 C210 C218 C217 24.2(4) . . . . no
C297 C210 C218 C217 -107.3(4) . . . . no
C219 C210 C297 C2102 -125.4(3) . . . . no
C297 C210 C219 C229 -104.7(3) . . . . no
C218 C210 C297 C2102 123.0(4) . . . . no
C25 C210 C297 C2102 -2.5(5) . . . . no
C25 C210 C297 C298 174.3(3) . . . . no
C212 C211 C221 C231 -3.4(5) . . . . no
C212 C211 C221 C230 142.0(3) . . . . no
C221 C211 C212 C27 -148.5(3) . . . . no
O11 C11 C12 C13 -30.8(5) . . . . no
C26 C211 C212 C222 148.5(3) . . . . no
C26 C211 C221 C231 -155.4(3) . . . . no
C221 C211 C212 C222 0.8(5) . . . . no
C26 C211 C212 C27 -0.8(5) . . . . no
C26 C211 C221 C230 -10.1(4) . . . . no
C211 C212 C222 C232 2.3(5) . . . . no
C211 C212 C222 C223 -142.7(3) . . . . no
C27 C212 C222 C223 10.6(4) . . . . no
C11 C12 C13 C14 13.0(5) . . . . no
C27 C212 C222 C232 155.5(3) . . . . no
C27 C213 C214 C224 148.3(3) . . . . no
C27 C213 C214 C28 -1.3(5) . . . . no
C223 C213 C214 C28 -149.2(3) . . . . no
C12 C13 C14 O11 9.6(4) . . . . no
C27 C213 C223 C222 -10.5(4) . . . . no
C214 C213 C223 C222 141.6(3) . . . . no
C27 C213 C223 C233 -155.5(3) . . . . no
C223 C213 C214 C224 0.4(5) . . . . no
C214 C213 C223 C233 -3.5(5) . . . . no
C213 C214 C224 C234 3.1(5) . . . . no
C213 C214 C224 C225 -142.9(3) . . . . no
C28 C214 C224 C225 10.7(4) . . . . no
C28 C214 C224 C234 156.6(3) . . . . no
C216 C215 C225 C224 142.4(3) . . . . no
C225 C215 C216 C29 -148.5(3) . . . . no
O12 C15 C16 C17 7.4(5) . . . . no
C216 C215 C225 C235 -3.4(5) . . . . no
C28 C215 C225 C235 -156.5(3) . . . . no
C28 C215 C216 C226 148.9(3) . . . . no
C225 C215 C216 C226 0.0(5) . . . . no
C28 C215 C225 C224 -10.8(4) . . . . no
C28 C215 C216 C29 0.4(5) . . . . no
C215 C216 C226 C227 -141.6(3) . . . . no
C15 C16 C17 C18 15.4(5) . . . . no
C215 C216 C226 C236 2.5(5) . . . . no
C29 C216 C226 C236 154.9(3) . . . . no
C29 C216 C226 C227 10.8(4) . . . . no
C29 C217 C218 C228 147.0(3) . . . . no
C227 C217 C218 C210 -147.1(3) . . . . no
C218 C217 C227 C226 141.5(3) . . . . no
C218 C217 C227 C237 -3.9(5) . . . . no
C29 C217 C218 C210 -0.6(5) . . . . no
C227 C217 C218 C228 0.6(5) . . . . no
C29 C217 C227 C237 -154.6(3) . . . . no
C16 C17 C18 O12 -32.9(5) . . . . no
C29 C217 C227 C226 -9.2(4) . . . . no
C210 C218 C228 C229 9.6(4) . . . . no
C217 C218 C228 C229 -142.6(3) . . . . no
C217 C218 C228 C238 3.5(5) . . . . no
C210 C218 C228 C238 155.7(3) . . . . no
C210 C219 C229 C239 -156.9(3) . . . . no
O13 C19 C110 C111 -27.3(5) . . . . no
C220 C219 C229 C228 142.5(3) . . . . no
C210 C219 C229 C228 -10.5(4) . . . . no
C220 C219 C229 C239 -3.9(5) . . . . no
C210 C219 C220 C230 149.9(3) . . . . no
C229 C219 C220 C230 0.7(5) . . . . no
C210 C219 C220 C26 1.0(5) . . . . no
C229 C219 C220 C26 -148.2(3) . . . . no
C26 C220 C230 C221 10.9(4) . . . . no
C26 C220 C230 C240 155.8(3) . . . . no
C219 C220 C230 C240 2.9(5) . . . . no
C219 C220 C230 C221 -142.0(3) . . . . no
C211 C221 C230 C240 -145.9(3) . . . . no
C231 C221 C230 C220 145.9(3) . . . . no
C231 C221 C230 C240 0.4(5) . . . . no
C211 C221 C230 C220 -0.4(4) . . . . no
C211 C221 C231 C232 2.8(5) . . . . no
C211 C221 C231 C241 140.1(3) . . . . no
C230 C221 C231 C232 -139.2(3) . . . . no
C230 C221 C231 C241 -2.0(5) . . . . no
C212 C222 C232 C242 -139.6(4) . . . . no
C212 C222 C223 C233 146.0(3) . . . . no
C212 C222 C223 C213 0.0(4) . . . . no
C223 C222 C232 C231 138.6(4) . . . . no
C223 C222 C232 C242 1.7(5) . . . . no
C212 C222 C232 C231 -2.8(5) . . . . no
C232 C222 C223 C233 -0.3(5) . . . . no
C232 C222 C223 C213 -146.3(3) . . . . no
C213 C223 C233 C243 140.0(4) . . . . no
C213 C223 C233 C234 3.1(5) . . . . no
C222 C223 C233 C234 -138.3(4) . . . . no
C222 C223 C233 C243 -1.5(5) . . . . no
C234 C224 C225 C215 -146.5(3) . . . . no
C234 C224 C225 C235 0.0(5) . . . . no
C214 C224 C225 C235 146.5(3) . . . . no
C225 C224 C234 C244 1.5(5) . . . . no
C214 C224 C234 C233 -3.4(5) . . . . no
C214 C224 C225 C215 0.0(4) . . . . no
C214 C224 C234 C244 -140.8(3) . . . . no
C225 C224 C234 C233 138.9(3) . . . . no
C215 C225 C235 C236 4.1(5) . . . . no
C215 C225 C235 C245 140.3(4) . . . . no
C224 C225 C235 C236 -137.9(3) . . . . no
C224 C225 C235 C245 -1.8(5) . . . . no
C216 C226 C227 C217 -0.9(4) . . . . no
C236 C226 C227 C237 0.7(5) . . . . no
C216 C226 C227 C237 145.6(3) . . . . no
C236 C226 C227 C217 -145.8(3) . . . . no
C216 C226 C236 C246 -139.8(4) . . . . no
C227 C226 C236 C235 138.7(3) . . . . no
C227 C226 C236 C246 0.6(5) . . . . no
C216 C226 C236 C235 -1.7(5) . . . . no
C226 C227 C237 C247 -1.9(5) . . . . no
C217 C227 C237 C247 140.1(4) . . . . no
C217 C227 C237 C238 3.2(5) . . . . no
C226 C227 C237 C238 -138.9(4) . . . . no
C238 C228 C229 C219 -146.4(3) . . . . no
C218 C228 C238 C237 -4.2(5) . . . . no
C218 C228 C238 C248 -140.7(4) . . . . no
C229 C228 C238 C237 138.2(4) . . . . no
C229 C228 C238 C248 1.7(5) . . . . no
C218 C228 C229 C239 147.1(3) . . . . no
C238 C228 C229 C239 0.2(5) . . . . no
C218 C228 C229 C219 0.6(4) . . . . no
C219 C229 C239 C240 3.4(5) . . . . no
C228 C229 C239 C240 -139.2(3) . . . . no
C228 C229 C239 C249 -1.8(5) . . . . no
C219 C229 C239 C249 140.9(3) . . . . no
C220 C230 C240 C239 -3.4(5) . . . . no
C221 C230 C240 C239 137.4(3) . . . . no
C221 C230 C240 C250 1.7(5) . . . . no
C220 C230 C240 C250 -139.0(4) . . . . no
C221 C231 C232 C222 0.2(5) . . . . no
C241 C231 C232 C242 -0.1(4) . . . . no
C241 C231 C232 C222 -141.8(3) . . . . no
C221 C231 C241 C251 -141.4(3) . . . . no
C232 C231 C241 C250 142.9(4) . . . . no
C221 C231 C241 C250 1.6(5) . . . . no
C221 C231 C232 C242 141.9(3) . . . . no
C232 C231 C241 C251 0.0(4) . . . . no
C222 C232 C242 C251 140.7(3) . . . . no
C231 C232 C242 C251 0.1(4) . . . . no
C231 C232 C242 C243 -142.0(4) . . . . no
C222 C232 C242 C243 -1.4(5) . . . . no
C234 C233 C243 C252 -0.3(4) . . . . no
C223 C233 C234 C224 0.3(5) . . . . no
C234 C233 C243 C242 142.8(3) . . . . no
C243 C233 C234 C224 -141.6(3) . . . . no
C223 C233 C243 C252 -141.3(3) . . . . no
C223 C233 C243 C242 1.8(5) . . . . no
C223 C233 C234 C244 142.2(3) . . . . no
C243 C233 C234 C244 0.2(4) . . . . no
C224 C234 C244 C245 -1.1(5) . . . . no
C233 C234 C244 C252 -0.1(4) . . . . no
C224 C234 C244 C252 141.2(3) . . . . no
C233 C234 C244 C245 -142.4(3) . . . . no
C245 C235 C236 C226 -142.6(3) . . . . no
C245 C235 C236 C246 0.2(4) . . . . no
C225 C235 C236 C246 141.2(3) . . . . no
C236 C235 C245 C253 -0.3(4) . . . . no
C225 C235 C245 C244 2.2(5) . . . . no
C236 C235 C245 C244 142.7(3) . . . . no
C225 C235 C236 C226 -1.6(5) . . . . no
C225 C235 C245 C253 -140.9(3) . . . . no
C226 C236 C246 C247 -0.6(5) . . . . no
C235 C236 C246 C247 -142.5(3) . . . . no
C226 C236 C246 C253 141.9(3) . . . . no
C235 C236 C246 C253 -0.1(4) . . . . no
C247 C237 C238 C248 -0.1(4) . . . . no
C247 C237 C238 C228 -141.4(3) . . . . no
C238 C237 C247 C246 143.0(3) . . . . no
C227 C237 C247 C246 1.9(5) . . . . no
C227 C237 C238 C248 142.1(3) . . . . no
C227 C237 C247 C254 -141.3(3) . . . . no
C227 C237 C238 C228 0.8(5) . . . . no
C238 C237 C247 C254 -0.2(4) . . . . no
C237 C238 C248 C249 -142.7(3) . . . . no
C228 C238 C248 C254 141.2(3) . . . . no
C237 C238 C248 C254 0.4(4) . . . . no
C228 C238 C248 C249 -2.0(5) . . . . no
C229 C239 C249 C255 -141.3(3) . . . . no
C240 C239 C249 C248 142.9(3) . . . . no
C240 C239 C249 C255 0.2(4) . . . . no
C229 C239 C240 C250 141.0(3) . . . . no
C249 C239 C240 C230 -141.6(3) . . . . no
C229 C239 C240 C230 0.2(5) . . . . no
C249 C239 C240 C250 -0.8(4) . . . . no
C229 C239 C249 C248 1.4(5) . . . . no
C230 C240 C250 C255 141.4(3) . . . . no
C230 C240 C250 C241 -2.1(5) . . . . no
C239 C240 C250 C255 1.2(4) . . . . no
C239 C240 C250 C241 -142.3(3) . . . . no
C231 C241 C250 C240 0.5(5) . . . . no
C231 C241 C251 C256 144.0(3) . . . . no
C250 C241 C251 C242 -142.7(3) . . . . no
C250 C241 C251 C256 1.2(5) . . . . no
C231 C241 C251 C242 0.1(4) . . . . no
C231 C241 C250 C255 -138.9(4) . . . . no
C251 C241 C250 C240 138.7(3) . . . . no
C251 C241 C250 C255 -0.6(5) . . . . no
C232 C242 C243 C252 137.9(4) . . . . no
C251 C242 C243 C233 -138.2(3) . . . . no
C251 C242 C243 C252 0.1(5) . . . . no
C232 C242 C243 C233 -0.4(5) . . . . no
C232 C242 C251 C241 -0.2(4) . . . . no
C232 C242 C251 C256 -143.9(3) . . . . no
C243 C242 C251 C241 142.7(3) . . . . no
C243 C242 C251 C256 -1.1(5) . . . . no
C233 C243 C252 C244 0.2(4) . . . . no
C233 C243 C252 C257 142.3(3) . . . . no
C242 C243 C252 C257 0.1(5) . . . . no
C242 C243 C252 C244 -142.0(4) . . . . no
C245 C244 C252 C243 142.3(3) . . . . no
C245 C244 C252 C257 -0.1(5) . . . . no
C252 C244 C245 C235 -138.5(3) . . . . no
C234 C244 C252 C257 -142.4(3) . . . . no
C234 C244 C252 C243 -0.1(4) . . . . no
C252 C244 C245 C253 -0.1(5) . . . . no
C234 C244 C245 C253 137.8(4) . . . . no
C234 C244 C245 C235 -0.7(5) . . . . no
C244 C245 C253 C246 -142.5(4) . . . . no
C244 C245 C253 C258 0.3(6) . . . . no
C235 C245 C253 C246 0.3(4) . . . . no
C235 C245 C253 C258 143.1(4) . . . . no
C253 C246 C247 C254 0.0(6) . . . . no
C253 C246 C247 C237 -138.9(4) . . . . no
C247 C246 C253 C258 0.1(6) . . . . no
C236 C246 C253 C245 -0.2(4) . . . . no
C236 C246 C247 C237 -0.6(5) . . . . no
C236 C246 C247 C254 138.3(4) . . . . no
C236 C246 C253 C258 -142.6(4) . . . . no
C247 C246 C253 C245 142.5(4) . . . . no
C237 C247 C254 C248 0.5(4) . . . . no
C237 C247 C254 C259 142.7(4) . . . . no
C246 C247 C254 C248 -142.4(4) . . . . no
C246 C247 C254 C259 -0.2(6) . . . . no
C254 C248 C249 C239 -138.4(4) . . . . no
C254 C248 C249 C255 -0.4(5) . . . . no
C238 C248 C254 C247 -0.6(4) . . . . no
C238 C248 C254 C259 -143.0(4) . . . . no
C238 C248 C249 C239 0.4(5) . . . . no
C238 C248 C249 C255 138.5(4) . . . . no
C249 C248 C254 C259 0.4(5) . . . . no
C249 C248 C254 C247 142.8(3) . . . . no
C248 C249 C255 C250 -141.8(3) . . . . no
C239 C249 C255 C260 142.6(3) . . . . no
C248 C249 C255 C260 0.3(5) . . . . no
C239 C249 C255 C250 0.6(4) . . . . no
C240 C250 C255 C260 -142.8(4) . . . . no
C241 C250 C255 C249 142.3(3) . . . . no
C241 C250 C255 C260 0.7(5) . . . . no
C240 C250 C255 C249 -1.1(4) . . . . no
C241 C251 C256 C257 -137.7(3) . . . . no
C242 C251 C256 C257 1.9(4) . . . . no
C242 C251 C256 C260 137.9(3) . . . . no
C241 C251 C256 C260 -1.8(5) . . . . no
C243 C252 C257 C256 0.7(5) . . . . no
C244 C252 C257 C258 0.0(5) . . . . no
C244 C252 C257 C256 138.4(3) . . . . no
C243 C252 C257 C258 -137.8(4) . . . . no
C246 C253 C258 C257 137.7(4) . . . . no
C246 C253 C258 C259 0.1(6) . . . . no
C245 C253 C258 C259 -138.0(4) . . . . no
C245 C253 C258 C257 -0.3(6) . . . . no
C247 C254 C259 C258 0.3(6) . . . . no
C247 C254 C259 C260 -137.9(4) . . . . no
C248 C254 C259 C258 138.0(4) . . . . no
C248 C254 C259 C260 -0.2(5) . . . . no
C249 C255 C260 C259 -0.1(5) . . . . no
C250 C255 C260 C259 137.2(4) . . . . no
C250 C255 C260 C256 -1.2(5) . . . . no
C249 C255 C260 C256 -138.6(3) . . . . no
C257 C256 C260 C259 -0.2(4) . . . . no
C251 C256 C257 C252 -1.7(4) . . . . no
C260 C256 C257 C252 -142.5(3) . . . . no
C257 C256 C260 C255 142.6(3) . . . . no
C251 C256 C260 C259 -141.0(3) . . . . no
C251 C256 C260 C255 1.8(5) . . . . no
C251 C256 C257 C258 141.2(3) . . . . no
C260 C256 C257 C258 0.4(4) . . . . no
C256 C257 C258 C253 -142.4(4) . . . . no
C252 C257 C258 C253 0.2(5) . . . . no
C252 C257 C258 C259 142.1(3) . . . . no
C256 C257 C258 C259 -0.4(4) . . . . no
C257 C258 C259 C254 -142.5(4) . . . . no
C253 C258 C259 C260 142.5(4) . . . . no
C253 C258 C259 C254 -0.2(6) . . . . no
C257 C258 C259 C260 0.3(4) . . . . no
C258 C259 C260 C255 -142.5(4) . . . . no
C258 C259 C260 C256 0.0(4) . . . . no
C254 C259 C260 C256 142.5(3) . . . . no
C254 C259 C260 C255 0.0(5) . . . . no
C262 C261 C266 C265 3.3(5) . . . . no
C26 C261 C262 C263 -179.2(3) . . . . no
C266 C261 C262 C263 -2.9(6) . . . . no
C26 C261 C266 C265 179.6(3) . . . . no
C261 C262 C263 C264 -1.2(6) . . . . no
C262 C263 C264 C267 -173.3(4) . . . . no
C262 C263 C264 C265 4.9(6) . . . . no
C263 C264 C265 C266 -4.4(6) . . . . no
C267 C264 C265 C266 173.8(4) . . . . no
C263 C264 C267 C268 167.8(4) . . . . no
C265 C264 C267 C268 -10.3(6) . . . . no
C264 C265 C266 C261 0.4(6) . . . . no
C264 C267 C268 C269 -165.3(3) . . . . no
C27 C270 C271 C272 -178.7(3) . . . . no
C27 C270 C275 C274 177.1(3) . . . . no
C271 C270 C275 C274 -2.0(6) . . . . no
C275 C270 C271 C272 0.5(6) . . . . no
C270 C271 C272 C273 1.1(6) . . . . no
C271 C272 C273 C274 -1.0(6) . . . . no
C271 C272 C273 C276 178.5(4) . . . . no
C272 C273 C276 C277 -47.0(6) . . . . no
C274 C273 C276 C277 132.5(5) . . . . no
C276 C273 C274 C275 180.0(4) . . . . no
C272 C273 C274 C275 -0.5(6) . . . . no
C273 C274 C275 C270 2.1(6) . . . . no
C273 C276 C277 C278 -55.6(6) . . . . no
C28 C279 C280 C281 -175.5(3) . . . . no
C284 C279 C280 C281 2.4(5) . . . . no
C280 C279 C284 C283 -2.4(5) . . . . no
C28 C279 C284 C283 175.5(3) . . . . no
C279 C280 C281 C282 0.4(5) . . . . no
C280 C281 C282 C283 -3.1(5) . . . . no
C280 C281 C282 C285 176.3(3) . . . . no
C281 C282 C283 C284 3.1(6) . . . . no
C285 C282 C283 C284 -176.3(3) . . . . no
C283 C282 C285 C286 -73.3(5) . . . . no
C281 C282 C285 C286 107.3(4) . . . . no
C282 C283 C284 C279 -0.3(6) . . . . no
C282 C285 C286 C287 -68.8(5) . . . . no
C293 C288 C289 C290 -1.2(5) . . . . no
C29 C288 C293 C292 -176.3(3) . . . . no
C289 C288 C293 C292 1.2(5) . . . . no
C29 C288 C289 C290 176.2(3) . . . . no
C288 C289 C290 C291 0.1(6) . . . . no
C289 C290 C291 C292 1.0(6) . . . . no
C289 C290 C291 C294 -177.3(3) . . . . no
C290 C291 C292 C293 -1.0(6) . . . . no
C294 C291 C292 C293 177.3(3) . . . . no
C292 C291 C294 C295 -86.3(5) . . . . no
C290 C291 C294 C295 92.0(5) . . . . no
C291 C292 C293 C288 -0.1(6) . . . . no
C291 C294 C295 C296 61.2(5) . . . . no
C210 C297 C298 C299 -176.2(3) . . . . no
C2102 C297 C298 C299 0.7(5) . . . . no
C297 C298 C299 C2100 -0.7(6) . . . . no
